data_4069910
loop_
_publ_author_name
'Kuhn, Helene'
'Hampel, Frank'
'Gladysz, John A.'

_publ_section_title
;
 Syntheses, Structures, and Dynamic Properties of Dicobalt \p Complexes of
 Diplatinum Polyynediyl Complexes
;
_journal_issue 17
_journal_name_full Organometallics
_journal_page_first 4979
_journal_paper_doi 10.1021/om9005017
_journal_volume 28
_journal_year 2009
_chemical_formula_sum 'C137.5 H113 Cl Co2 F10 O5 P6 Pt2'
_chemical_formula_weight 2764.59
_chemical_name_systematic
; 
 ? 
;
_space_group_IT_number 2
_symmetry_cell_setting triclinic
_symmetry_space_group_name_Hall '-P 1'
_symmetry_space_group_name_H-M 'P -1'
_atom_sites_solution_hydrogens geom
_atom_sites_solution_primary direct
_atom_sites_solution_secondary difmap
_audit_creation_method SHELXL-97
_cell_angle_alpha 79.3140(10)
_cell_angle_beta 71.1860(10)
_cell_angle_gamma 82.2230(10)
_cell_formula_units_Z 2
_cell_length_a 16.2380(3)
_cell_length_b 19.5179(4)
_cell_length_c 23.3774(4)
_cell_measurement_reflns_used 24248
_cell_measurement_temperature 173(2)
_cell_volume 6868.8(2)
_computing_cell_refinement DENZO-SMN
_computing_data_collection 'Nonius Collect'
_computing_data_reduction DENZO-SMN
_computing_molecular_graphics 'SHELXTL NT'
_computing_publication_material 'SHEXLTL NT'
_computing_structure_refinement 'SHELXL-97 (Sheldrick, 1997)'
_computing_structure_solution 'SHELXS-97 (Sheldrick, 1990)'
_diffrn_ambient_temperature 173(2)
_diffrn_detector_area_resol_mean 9
_diffrn_measured_fraction_theta_full 0.969
_diffrn_measured_fraction_theta_max 0.969
_diffrn_measurement_device_type 'Nonius KappaCCD'
_diffrn_radiation_monochromator graphite
_diffrn_radiation_source 'fine-focus rotating anode'
_diffrn_radiation_type MoK\a
_diffrn_radiation_wavelength 0.71073
_diffrn_reflns_av_R_equivalents 0.0407
_diffrn_reflns_av_sigmaI/netI 0.0533
_diffrn_reflns_limit_h_max 20
_diffrn_reflns_limit_h_min -20
_diffrn_reflns_limit_k_max 24
_diffrn_reflns_limit_k_min -24
_diffrn_reflns_limit_l_max 28
_diffrn_reflns_limit_l_min -28
_diffrn_reflns_number 48032
_diffrn_reflns_theta_full 26.03
_diffrn_reflns_theta_max 26.03
_diffrn_reflns_theta_min 4.21
_exptl_absorpt_coefficient_mu 2.419
_exptl_absorpt_correction_T_max 0.7939
_exptl_absorpt_correction_T_min 0.6433
_exptl_absorpt_correction_type empirical
_exptl_absorpt_process_details Scalepack
_exptl_crystal_colour brown
_exptl_crystal_density_diffrn 1.337
_exptl_crystal_density_method 'not measured'
_exptl_crystal_description block
_exptl_crystal_F_000 2770
_exptl_crystal_size_max 0.20
_exptl_crystal_size_mid 0.15
_exptl_crystal_size_min 0.10
_refine_diff_density_max 3.520
_refine_diff_density_min -1.539
_refine_diff_density_rms 0.132
_refine_ls_extinction_method none
_refine_ls_goodness_of_fit_ref 1.069
_refine_ls_hydrogen_treatment mixed
_refine_ls_matrix_type full
_refine_ls_number_parameters 1493
_refine_ls_number_reflns 26225
_refine_ls_number_restraints 0
_refine_ls_restrained_S_all 1.069
_refine_ls_R_factor_all 0.0981
_refine_ls_R_factor_gt 0.0588
_refine_ls_shift/su_max 0.124
_refine_ls_shift/su_mean 0.089
_refine_ls_structure_factor_coef Fsqd
_refine_ls_weighting_details 'calc w=1/[\s^2^(Fo^2^)+(0.0795P)^2^+35.4404P] where P=(Fo^2^+2Fc^2^)/3'
_refine_ls_weighting_scheme calc
_refine_ls_wR_factor_gt 0.1487
_refine_ls_wR_factor_ref 0.1901
_reflns_number_gt 18337
_reflns_number_total 26225
_reflns_threshold_expression >2sigma(I)
_cod_data_source_file om9005017_si_001.cif
_cod_data_source_block hk01_2
_cod_depositor_comments
;
The following automatic conversions were performed:

'_symmetry_cell_setting' value 'Triclinic' changed to 'triclinic'
according to /home/saulius/struct/CIF-dictionaries/cif_core.dic
dictionary named 'cif_core.dic' version 2.4.2 from 2011-04-26.

Automatic conversion script
Id: cif_fix_values 1715 2011-07-08 13:25:40Z adriana 
;
_cod_original_sg_symbol_H-M P-1
_cod_original_formula_sum 'C137.50 H113 Cl Co2 F10 O5 P6 Pt2'
_cod_database_code 4069910

loop_
_symmetry_equiv_pos_as_xyz
'x, y, z'
'-x, -y, -z'

loop_
_atom_site_label
_atom_site_type_symbol
_atom_site_fract_x
_atom_site_fract_y
_atom_site_fract_z
_atom_site_U_iso_or_equiv
_atom_site_adp_type
_atom_site_occupancy
_atom_site_symmetry_multiplicity
_atom_site_calc_flag
_atom_site_refinement_flags
Pt1 Pt 0.35863(2) 1.007235(16) 0.356117(13) 0.04622(10) Uani 1 1 d .
Pt2 Pt 0.17832(2) 0.771564(17) 0.060314(14) 0.04895(11) Uani 1 1 d .
Co1 Co 0.44133(7) 0.69047(6) 0.33857(5) 0.0498(3) Uani 1 1 d .
Co2 Co 0.28676(7) 0.69809(6) 0.40417(5) 0.0486(3) Uani 1 1 d .
P1 P 0.50390(14) 1.00553(12) 0.29819(9) 0.0490(5) Uani 1 1 d .
P2 P 0.21152(14) 1.00236(12) 0.40744(9) 0.0505(5) Uani 1 1 d .
P3 P 0.24535(14) 0.87430(12) 0.02258(9) 0.0506(5) Uani 1 1 d .
P4 P 0.11763(19) 0.66705(15) 0.10109(11) 0.0671(7) Uani 1 1 d .
P5 P 0.44035(14) 0.58660(12) 0.31226(10) 0.0507(5) Uani 1 1 d .
P6 P 0.25357(14) 0.59707(11) 0.39020(9) 0.0483(5) Uani 1 1 d .
F12 F 0.3462(4) 1.1290(3) 0.2446(2) 0.0711(15) Uani 1 1 d .
F13 F 0.3320(6) 1.2697(3) 0.2353(3) 0.110(3) Uani 1 1 d .
F14 F 0.3227(7) 1.3323(3) 0.3325(4) 0.121(3) Uani 1 1 d .
F15 F 0.3313(6) 1.2520(4) 0.4386(3) 0.104(2) Uani 1 1 d .
F16 F 0.3456(4) 1.1123(3) 0.4491(2) 0.0763(16) Uani 1 1 d .
F112 F 0.2484(4) 0.7037(4) -0.0656(3) 0.0800(16) Uani 1 1 d .
F113 F 0.1929(6) 0.7219(6) -0.1635(3) 0.125(3) Uani 1 1 d .
F114 F 0.0541(7) 0.8141(7) -0.1705(4) 0.147(4) Uani 1 1 d .
F115 F -0.0326(5) 0.8832(5) -0.0747(4) 0.129(3) Uani 1 1 d .
F116 F 0.0194(4) 0.8621(4) 0.0249(3) 0.0824(17) Uani 1 1 d .
C201 C 0.3005(7) 0.6933(6) 0.4779(4) 0.069(3) Uani 1 1 d .
O201 O 0.3081(7) 0.6944(5) 0.5245(4) 0.104(3) Uani 1 1 d .
C202 C 0.1813(6) 0.7424(5) 0.4178(4) 0.061(2) Uani 1 1 d .
O202 O 0.1139(5) 0.7727(5) 0.4249(4) 0.090(2) Uani 1 1 d .
C203 C 0.5232(6) 0.7276(5) 0.2732(5) 0.067(2) Uani 1 1 d .
O203 O 0.5740(6) 0.7520(5) 0.2312(4) 0.108(3) Uani 1 1 d .
C204 C 0.4956(7) 0.6825(5) 0.3948(5) 0.066(2) Uani 1 1 d .
O204 O 0.5306(6) 0.6812(5) 0.4296(4) 0.098(3) Uani 1 1 d .
C1 C 0.3657(5) 0.9037(4) 0.3630(4) 0.0496(18) Uani 1 1 d .
C2 C 0.3646(5) 0.8427(5) 0.3612(4) 0.0505(19) Uani 1 1 d .
C3 C 0.3591(5) 0.7734(4) 0.3555(4) 0.0488(18) Uani 1 1 d .
C4 C 0.3380(5) 0.7366(4) 0.3175(4) 0.0507(18) Uani 1 1 d .
C5 C 0.3085(5) 0.7502(4) 0.2672(4) 0.0502(18) Uani 1 1 d .
C6 C 0.2808(5) 0.7558(5) 0.2237(4) 0.0520(19) Uani 1 1 d .
C7 C 0.2489(6) 0.7617(5) 0.1750(4) 0.0530(19) Uani 1 1 d .
C8 C 0.2204(6) 0.7661(5) 0.1327(4) 0.054(2) Uani 1 1 d .
C11 C 0.3478(6) 1.1139(4) 0.3470(4) 0.0500(18) Uani 1 1 d .
C12 C 0.3441(7) 1.1578(5) 0.2948(4) 0.060(2) Uani 1 1 d .
C13 C 0.3358(8) 1.2303(5) 0.2889(5) 0.075(3) Uani 1 1 d .
C14 C 0.3320(9) 1.2614(5) 0.3375(5) 0.083(3) Uani 1 1 d .
C15 C 0.3342(8) 1.2211(6) 0.3905(5) 0.073(3) Uani 1 1 d .
C16 C 0.3425(7) 1.1501(5) 0.3954(4) 0.062(2) Uani 1 1 d .
C21 C 0.5431(5) 1.0927(5) 0.2718(4) 0.0515(19) Uani 1 1 d .
C22 C 0.5538(6) 1.1314(5) 0.3123(4) 0.065(2) Uani 1 1 d .
H22A H 0.5494 1.1097 0.3529 0.078 Uiso 1 1 calc R
C23 C 0.5708(8) 1.2008(6) 0.2950(5) 0.077(3) Uani 1 1 d .
H23A H 0.5786 1.2258 0.3238 0.092 Uiso 1 1 calc R
C24 C 0.5768(7) 1.2342(6) 0.2371(5) 0.076(3) Uani 1 1 d .
C25 C 0.5685(7) 1.1954(5) 0.1958(5) 0.071(3) Uani 1 1 d .
H25A H 0.5742 1.2172 0.1549 0.085 Uiso 1 1 calc R
C26 C 0.5521(6) 1.1262(5) 0.2124(4) 0.059(2) Uani 1 1 d .
H26A H 0.5468 1.1008 0.1830 0.071 Uiso 1 1 calc R
C27 C 0.5911(11) 1.3122(6) 0.2182(7) 0.105(5) Uani 1 1 d .
H27A H 0.5941 1.3315 0.2532 0.158 Uiso 1 1 calc R
H27B H 0.5424 1.3368 0.2046 0.158 Uiso 1 1 calc R
H27C H 0.6458 1.3182 0.1848 0.158 Uiso 1 1 calc R
C31 C 0.5833(6) 0.9540(5) 0.3332(4) 0.0538(19) Uani 1 1 d .
C32 C 0.6596(7) 0.9778(6) 0.3305(6) 0.082(3) Uani 1 1 d .
H32A H 0.6731 1.0239 0.3108 0.098 Uiso 1 1 calc R
C33 C 0.7181(8) 0.9351(7) 0.3565(6) 0.087(3) Uani 1 1 d .
H33A H 0.7707 0.9535 0.3540 0.105 Uiso 1 1 calc R
C34 C 0.7046(6) 0.8701(6) 0.3846(4) 0.064(2) Uani 1 1 d .
C35B C 0.6366(12) 0.8415(10) 0.3678(10) 0.069(4) Uani 0.558(14) 1 d P
C35A C 0.6174(15) 0.8544(13) 0.4095(13) 0.069(4) Uani 0.442(14) 1 d P
C36B C 0.5805(13) 0.8830(11) 0.3422(11) 0.069(4) Uani 0.558(14) 1 d P
C36A C 0.5575(17) 0.8953(14) 0.3786(14) 0.069(4) Uani 0.442(14) 1 d P
C37 C 0.7678(7) 0.8234(7) 0.4134(6) 0.086(3) Uani 1 1 d .
H37A H 0.8064 0.8523 0.4216 0.130 Uiso 1 1 calc R
H37B H 0.8028 0.7913 0.3855 0.130 Uiso 1 1 calc R
H37C H 0.7350 0.7965 0.4519 0.130 Uiso 1 1 calc R
C41 C 0.5202(6) 0.9670(5) 0.2300(4) 0.055(2) Uani 1 1 d .
C42 C 0.6045(7) 0.9492(5) 0.1928(4) 0.063(2) Uani 1 1 d .
H42A H 0.6539 0.9582 0.2029 0.076 Uiso 1 1 calc R
C43 C 0.6162(8) 0.9188(6) 0.1415(5) 0.073(3) Uani 1 1 d .
H43A H 0.6737 0.9085 0.1160 0.088 Uiso 1 1 calc R
C44 C 0.5464(9) 0.9032(7) 0.1268(5) 0.081(3) Uani 1 1 d .
C45 C 0.4627(9) 0.9204(6) 0.1640(5) 0.078(3) Uani 1 1 d .
H45A H 0.4135 0.9101 0.1544 0.094 Uiso 1 1 calc R
C46 C 0.4499(7) 0.9525(5) 0.2149(4) 0.063(2) Uani 1 1 d .
H46A H 0.3923 0.9645 0.2393 0.076 Uiso 1 1 calc R
C47 C 0.5610(13) 0.8676(11) 0.0714(7) 0.137(7) Uani 1 1 d .
H47A H 0.6237 0.8603 0.0508 0.205 Uiso 1 1 calc R
H47B H 0.5329 0.8972 0.0431 0.205 Uiso 1 1 calc R
H47C H 0.5356 0.8224 0.0845 0.205 Uiso 1 1 calc R
C51 C 0.1948(6) 0.9501(5) 0.4824(4) 0.059(2) Uani 1 1 d .
C52 C 0.1285(7) 0.9062(6) 0.5094(5) 0.075(3) Uani 1 1 d .
H52A H 0.0890 0.9014 0.4882 0.090 Uiso 1 1 calc R
C53 C 0.1195(9) 0.8692(8) 0.5671(6) 0.100(4) Uani 1 1 d .
H53A H 0.0747 0.8380 0.5843 0.120 Uiso 1 1 calc R
C54 C 0.1720(11) 0.8757(8) 0.6002(6) 0.102(4) Uani 1 1 d .
C55 C 0.2397(11) 0.9188(9) 0.5720(6) 0.115(5) Uani 1 1 d .
H55A H 0.2812 0.9215 0.5922 0.138 Uiso 1 1 calc R
C56 C 0.2474(10) 0.9560(7) 0.5178(6) 0.094(4) Uani 1 1 d .
H56A H 0.2908 0.9886 0.5020 0.113 Uiso 1 1 calc R
C57 C 0.1605(19) 0.8351(15) 0.6649(8) 0.197(13) Uani 1 1 d .
H57A H 0.1097 0.8076 0.6771 0.295 Uiso 1 1 calc R
H57B H 0.1515 0.8682 0.6936 0.295 Uiso 1 1 calc R
H57C H 0.2128 0.8037 0.6652 0.295 Uiso 1 1 calc R
C61 C 0.1491(6) 0.9666(5) 0.3692(4) 0.0523(19) Uani 1 1 d .
C62 C 0.1903(6) 0.9271(5) 0.3228(4) 0.056(2) Uani 1 1 d .
H62A H 0.2522 0.9211 0.3086 0.067 Uiso 1 1 calc R
C63 C 0.1407(6) 0.8959(5) 0.2969(4) 0.062(2) Uani 1 1 d .
H63A H 0.1697 0.8687 0.2654 0.074 Uiso 1 1 calc R
C64A C 0.0004(7) 0.8660(6) 0.2904(5) 0.072(3) Uani 1 1 d .
H64A H 0.0407 0.8383 0.2604 0.107 Uiso 1 1 calc R
H64B H -0.0358 0.9000 0.2705 0.107 Uiso 1 1 calc R
H64C H -0.0370 0.8349 0.3235 0.107 Uiso 1 1 calc R
C64 C 0.0518(6) 0.9039(5) 0.3162(4) 0.060(2) Uani 1 1 d .
C65 C 0.0099(6) 0.9473(6) 0.3606(4) 0.063(2) Uani 1 1 d .
H65A H -0.0519 0.9560 0.3726 0.076 Uiso 1 1 calc R
C66 C 0.0585(6) 0.9778(6) 0.3870(4) 0.065(2) Uani 1 1 d .
H66A H 0.0296 1.0064 0.4175 0.078 Uiso 1 1 calc R
C71 C 0.1520(5) 1.0861(5) 0.4216(4) 0.0539(19) Uani 1 1 d .
C72 C 0.1402(6) 1.1344(5) 0.3718(4) 0.059(2) Uani 1 1 d .
H72A H 0.1566 1.1207 0.3324 0.070 Uiso 1 1 calc R
C73 C 0.1047(7) 1.2019(6) 0.3798(5) 0.070(3) Uani 1 1 d .
H73A H 0.0981 1.2340 0.3453 0.085 Uiso 1 1 calc R
C74 C 0.0788(7) 1.2239(6) 0.4360(6) 0.074(3) Uani 1 1 d .
C75 C 0.0873(7) 1.1746(6) 0.4862(5) 0.071(3) Uani 1 1 d .
H75A H 0.0672 1.1877 0.5259 0.085 Uiso 1 1 calc R
C76 C 0.1239(6) 1.1085(5) 0.4789(4) 0.061(2) Uani 1 1 d .
H76A H 0.1304 1.0768 0.5136 0.073 Uiso 1 1 calc R
C77 C 0.0386(10) 1.2969(7) 0.4475(7) 0.105(4) Uani 1 1 d .
H77A H 0.0376 1.3258 0.4087 0.158 Uiso 1 1 calc R
H77B H 0.0734 1.3178 0.4661 0.158 Uiso 1 1 calc R
H77C H -0.0211 1.2940 0.4753 0.158 Uiso 1 1 calc R
C111 C 0.1356(6) 0.7808(5) -0.0148(4) 0.055(2) Uani 1 1 d .
C112 C 0.1777(7) 0.7470(6) -0.0654(4) 0.064(2) Uani 1 1 d .
C113 C 0.1492(9) 0.7570(7) -0.1166(4) 0.082(3) Uani 1 1 d .
C114 C 0.0802(11) 0.8010(10) -0.1194(6) 0.104(5) Uani 1 1 d .
C115 C 0.0370(8) 0.8373(7) -0.0725(6) 0.088(4) Uani 1 1 d .
C116 C 0.0637(7) 0.8263(6) -0.0201(5) 0.066(2) Uani 1 1 d .
C121 C 0.2166(6) 0.9276(5) -0.0422(4) 0.0523(19) Uani 1 1 d .
C122 C 0.2467(5) 0.9036(5) -0.0983(4) 0.055(2) Uani 1 1 d .
H12A H 0.2860 0.8628 -0.1030 0.066 Uiso 1 1 calc R
C123 C 0.2203(6) 0.9383(5) -0.1470(4) 0.060(2) Uani 1 1 d .
H12B H 0.2406 0.9208 -0.1849 0.072 Uiso 1 1 calc R
C124 C 0.1640(7) 0.9988(6) -0.1412(4) 0.072(3) Uani 1 1 d .
C125 C 0.1355(7) 1.0231(6) -0.0865(5) 0.074(3) Uani 1 1 d .
H12C H 0.0977 1.0648 -0.0823 0.088 Uiso 1 1 calc R
C126 C 0.1609(6) 0.9877(5) -0.0363(4) 0.062(2) Uani 1 1 d .
H12D H 0.1400 1.0050 0.0016 0.074 Uiso 1 1 calc R
C127 C 0.1360(9) 1.0383(9) -0.1963(6) 0.106(5) Uani 1 1 d .
H12E H 0.0970 1.0796 -0.1844 0.158 Uiso 1 1 calc R
H12F H 0.1055 1.0074 -0.2098 0.158 Uiso 1 1 calc R
H12G H 0.1878 1.0530 -0.2299 0.158 Uiso 1 1 calc R
C131 C 0.2226(6) 0.9325(5) 0.0784(4) 0.055(2) Uani 1 1 d .
C132 C 0.1370(7) 0.9437(6) 0.1149(4) 0.064(2) Uani 1 1 d .
H13A H 0.0927 0.9190 0.1113 0.077 Uiso 1 1 calc R
C133 C 0.1154(7) 0.9905(5) 0.1565(4) 0.064(2) Uani 1 1 d .
H13B H 0.0564 0.9979 0.1806 0.077 Uiso 1 1 calc R
C134 C 0.1791(7) 1.0266(6) 0.1633(5) 0.067(2) Uani 1 1 d .
C135 C 0.2631(8) 1.0147(7) 0.1285(6) 0.088(3) Uani 1 1 d .
H13C H 0.3072 1.0390 0.1328 0.106 Uiso 1 1 calc R
C136 C 0.2865(7) 0.9674(6) 0.0860(6) 0.077(3) Uani 1 1 d .
H13D H 0.3458 0.9594 0.0627 0.092 Uiso 1 1 calc R
C137 C 0.1544(9) 1.0790(7) 0.2081(6) 0.090(3) Uani 1 1 d .
H13E H 0.2069 1.0998 0.2066 0.135 Uiso 1 1 calc R
H13F H 0.1279 1.0551 0.2495 0.135 Uiso 1 1 calc R
H13G H 0.1126 1.1159 0.1969 0.135 Uiso 1 1 calc R
C141 C 0.3616(6) 0.8578(5) -0.0089(4) 0.057(2) Uani 1 1 d .
C142 C 0.4153(6) 0.9068(6) -0.0478(4) 0.065(2) Uani 1 1 d .
H14A H 0.3909 0.9531 -0.0567 0.078 Uiso 1 1 calc R
C143 C 0.5031(6) 0.8913(7) -0.0742(4) 0.072(3) Uani 1 1 d .
H14B H 0.5380 0.9269 -0.1002 0.087 Uiso 1 1 calc R
C144 C 0.5410(6) 0.8250(6) -0.0636(4) 0.068(3) Uani 1 1 d .
C145 C 0.4894(6) 0.7744(6) -0.0232(5) 0.069(3) Uani 1 1 d .
H14C H 0.5150 0.7287 -0.0141 0.082 Uiso 1 1 calc R
C146 C 0.4020(6) 0.7900(5) 0.0036(4) 0.061(2) Uani 1 1 d .
H14D H 0.3678 0.7547 0.0309 0.073 Uiso 1 1 calc R
C147 C 0.6372(8) 0.8065(9) -0.0941(6) 0.098(4) Uani 1 1 d .
H14E H 0.6636 0.8479 -0.1208 0.147 Uiso 1 1 calc R
H14F H 0.6436 0.7691 -0.1183 0.147 Uiso 1 1 calc R
H14G H 0.6665 0.7906 -0.0627 0.147 Uiso 1 1 calc R
C151 C 0.0131(9) 0.6759(8) 0.1556(5) 0.089(4) Uani 1 1 d .
C152 C -0.0394(12) 0.6192(10) 0.1744(6) 0.133(7) Uani 1 1 d .
H15A H -0.0202 0.5773 0.1571 0.159 Uiso 1 1 calc R
C153 C -0.1176(15) 0.6253(15) 0.2176(8) 0.171(11) Uani 1 1 d .
H15B H -0.1525 0.5867 0.2304 0.205 Uiso 1 1 calc R
C154 C -0.1498(10) 0.6861(14) 0.2446(6) 0.133(8) Uani 1 1 d .
C155 C -0.0968(8) 0.7440(10) 0.2261(5) 0.099(4) Uani 1 1 d .
H15C H -0.1169 0.7862 0.2427 0.119 Uiso 1 1 calc R
C156 C -0.0152(7) 0.7368(7) 0.1832(5) 0.080(3) Uani 1 1 d .
H15D H 0.0223 0.7737 0.1722 0.096 Uiso 1 1 calc R
C157 C -0.2393(11) 0.6957(16) 0.2912(8) 0.171(10) Uani 1 1 d .
H15E H -0.2690 0.6526 0.3004 0.256 Uiso 1 1 calc R
H15F H -0.2741 0.7344 0.2745 0.256 Uiso 1 1 calc R
H15G H -0.2326 0.7062 0.3288 0.256 Uiso 1 1 calc R
C161 C 0.1023(7) 0.6174(5) 0.0462(4) 0.064(2) Uani 1 1 d .
C162 C 0.1596(8) 0.5610(6) 0.0274(6) 0.080(3) Uani 1 1 d .
H16A H 0.2032 0.5437 0.0467 0.097 Uiso 1 1 calc R
C163 C 0.1538(9) 0.5300(7) -0.0186(6) 0.087(3) Uani 1 1 d .
H16B H 0.1946 0.4919 -0.0313 0.104 Uiso 1 1 calc R
C164 C 0.0917(9) 0.5518(6) -0.0472(5) 0.078(3) Uani 1 1 d .
C165 C 0.0314(8) 0.6085(6) -0.0268(5) 0.076(3) Uani 1 1 d .
H16C H -0.0138 0.6244 -0.0448 0.091 Uiso 1 1 calc R
C166 C 0.0381(7) 0.6402(6) 0.0184(5) 0.071(3) Uani 1 1 d .
H16D H -0.0020 0.6787 0.0312 0.085 Uiso 1 1 calc R
C167 C 0.0817(12) 0.5195(9) -0.0999(6) 0.120(6) Uani 1 1 d .
H16E H 0.1274 0.4814 -0.1100 0.180 Uiso 1 1 calc R
H16F H 0.0871 0.5555 -0.1360 0.180 Uiso 1 1 calc R
H16G H 0.0243 0.5010 -0.0873 0.180 Uiso 1 1 calc R
C172 C 0.153(3) 0.5516(10) 0.1893(8) 0.235(18) Uani 1 1 d .
H17A H 0.0922 0.5489 0.2065 0.282 Uiso 1 1 calc R
C173 C 0.2159(18) 0.5035(8) 0.2116(9) 0.130(7) Uani 1 1 d .
H17B H 0.1969 0.4724 0.2488 0.156 Uiso 1 1 calc R
C174 C 0.307(2) 0.5029(12) 0.1772(14) 0.171(11) Uani 1 1 d .
C175 C 0.3369(16) 0.5523(9) 0.1301(16) 0.197(13) Uani 1 1 d .
H17C H 0.3982 0.5528 0.1110 0.237 Uiso 1 1 calc R
C176 C 0.2831(12) 0.6020(9) 0.1083(12) 0.155(9) Uani 1 1 d .
H17D H 0.3056 0.6352 0.0731 0.186 Uiso 1 1 calc R
C177 C 0.372(2) 0.4444(10) 0.1988(15) 0.205(13) Uani 1 1 d .
H17F H 0.4316 0.4519 0.1729 0.307 Uiso 1 1 calc R
H17G H 0.3569 0.3985 0.1957 0.307 Uiso 1 1 calc R
H17H H 0.3670 0.4464 0.2414 0.307 Uiso 1 1 calc R
C200 C 0.3281(5) 0.5735(5) 0.3173(4) 0.0511(18) Uani 1 1 d .
H20A H 0.3238 0.5240 0.3151 0.061 Uiso 1 1 calc R
H20B H 0.3120 0.6031 0.2827 0.061 Uiso 1 1 calc R
C211 C 0.4762(6) 0.5046(5) 0.3532(4) 0.057(2) Uani 1 1 d .
C212 C 0.5254(15) 0.5048(7) 0.3913(10) 0.154(9) Uani 1 1 d .
H21A H 0.5382 0.5483 0.3977 0.185 Uiso 1 1 calc R
C213 C 0.5566(17) 0.4443(8) 0.4201(11) 0.172(11) Uani 1 1 d .
H21B H 0.5963 0.4461 0.4419 0.206 Uiso 1 1 calc R
C214 C 0.5306(11) 0.3804(7) 0.4178(7) 0.106(5) Uani 1 1 d .
H21C H 0.5458 0.3387 0.4418 0.128 Uiso 1 1 calc R
C215 C 0.4834(7) 0.3795(6) 0.3806(5) 0.070(3) Uani 1 1 d .
H21D H 0.4684 0.3362 0.3752 0.084 Uiso 1 1 calc R
C216 C 0.4562(7) 0.4414(5) 0.3499(5) 0.067(2) Uani 1 1 d .
H21E H 0.4211 0.4390 0.3248 0.080 Uiso 1 1 calc R
C217 C 0.1910(13) 0.6029(6) 0.1399(7) 0.105(5) Uani 1 1 d .
C221 C 0.4999(6) 0.5781(6) 0.2324(4) 0.064(2) Uani 1 1 d .
C222 C 0.4808(8) 0.6262(8) 0.1864(5) 0.083(3) Uani 1 1 d .
H22B H 0.4332 0.6603 0.1970 0.100 Uiso 1 1 calc R
C223 C 0.5276(9) 0.6268(10) 0.1262(6) 0.106(5) Uani 1 1 d .
H22C H 0.5133 0.6616 0.0959 0.127 Uiso 1 1 calc R
C224 C 0.5959(10) 0.5765(10) 0.1095(6) 0.110(5) Uani 1 1 d .
H22D H 0.6283 0.5766 0.0676 0.132 Uiso 1 1 calc R
C225 C 0.6174(11) 0.5251(11) 0.1543(8) 0.132(6) Uani 1 1 d .
H22E H 0.6630 0.4895 0.1431 0.158 Uiso 1 1 calc R
C226 C 0.5704(8) 0.5276(7) 0.2157(6) 0.093(4) Uani 1 1 d .
H22F H 0.5861 0.4947 0.2466 0.112 Uiso 1 1 calc R
C231 C 0.1455(6) 0.5998(5) 0.3815(4) 0.0543(19) Uani 1 1 d .
C232 C 0.1284(7) 0.6310(7) 0.3277(5) 0.080(3) Uani 1 1 d .
H23B H 0.1753 0.6460 0.2928 0.096 Uiso 1 1 calc R
C233 C 0.0444(7) 0.6405(8) 0.3240(5) 0.091(4) Uani 1 1 d .
H23C H 0.0344 0.6626 0.2867 0.109 Uiso 1 1 calc R
C234 C -0.0242(7) 0.6189(8) 0.3726(6) 0.091(4) Uani 1 1 d .
H23D H -0.0815 0.6234 0.3692 0.109 Uiso 1 1 calc R
C235 C -0.0082(8) 0.5898(8) 0.4280(7) 0.099(4) Uani 1 1 d .
H23E H -0.0556 0.5767 0.4632 0.119 Uiso 1 1 calc R
C236 C 0.0751(6) 0.5801(6) 0.4320(5) 0.071(3) Uani 1 1 d .
H23F H 0.0848 0.5598 0.4697 0.086 Uiso 1 1 calc R
C241 C 0.2591(6) 0.5161(5) 0.4435(4) 0.056(2) Uani 1 1 d .
C242 C 0.2306(8) 0.4541(5) 0.4385(5) 0.071(3) Uani 1 1 d .
H24A H 0.2046 0.4535 0.4076 0.085 Uiso 1 1 calc R
C243 C 0.2395(9) 0.3937(6) 0.4778(6) 0.090(4) Uani 1 1 d .
H24B H 0.2159 0.3529 0.4752 0.108 Uiso 1 1 calc R
C244 C 0.2796(11) 0.3912(6) 0.5184(8) 0.106(4) Uani 1 1 d .
H24C H 0.2904 0.3486 0.5431 0.127 Uiso 1 1 calc R
C245 C 0.3036(11) 0.4487(5) 0.5233(6) 0.105(5) Uani 1 1 d .
H24D H 0.3231 0.4487 0.5575 0.126 Uiso 1 1 calc R
C246 C 0.3042(11) 0.5118(6) 0.4836(6) 0.099(4) Uani 1 1 d .
H24E H 0.3346 0.5495 0.4849 0.119 Uiso 1 1 calc R
Cl32 Cl 0.4658(13) 0.9763(12) 0.5220(9) 0.109(8) Uani 0.50 1 d P
Cl31 Cl 0.455(2) 0.8260(17) 0.5376(12) 0.154(13) Uani 0.50 1 d P
C300 C 0.467(7) 0.907(4) 0.494(3) 0.07(5) Uani 0.50 1 d P
H30A H 0.5231 0.9034 0.4604 0.083 Uiso 0.50 1 calc PR
H30B H 0.4203 0.9154 0.4738 0.083 Uiso 0.50 1 calc PR
O401 O 0.8241(16) 0.748(3) -0.006(3) 0.60(5) Uani 1 1 d .
C403 C 0.784(2) 0.752(4) 0.1013(15) 0.31(4) Uani 1 1 d .
H40A H 0.7224 0.7686 0.1191 0.368 Uiso 1 1 calc R
H40B H 0.8139 0.7528 0.1320 0.368 Uiso 1 1 calc R
C404 C 0.823(4) 0.804(3) 0.047(4) 0.48(7) Uani 1 1 d .
H40C H 0.8818 0.8148 0.0447 0.575 Uiso 1 1 calc R
H40D H 0.7844 0.8476 0.0444 0.575 Uiso 1 1 calc R
C405 C 0.786(7) 0.672(5) 0.095(3) 0.46(7) Uani 1 1 d .
H40E H 0.8409 0.6444 0.0956 0.557 Uiso 1 1 calc R
H40F H 0.7346 0.6485 0.1234 0.557 Uiso 1 1 calc R
C402 C 0.778(2) 0.696(2) 0.029(3) 0.28(3) Uani 1 1 d .
H40G H 0.7946 0.6549 0.0077 0.341 Uiso 1 1 calc R
H40H H 0.7158 0.7102 0.0333 0.341 Uiso 1 1 calc R

loop_
_atom_site_aniso_label
_atom_site_aniso_U_11
_atom_site_aniso_U_22
_atom_site_aniso_U_33
_atom_site_aniso_U_23
_atom_site_aniso_U_13
_atom_site_aniso_U_12
Pt1 0.04925(18) 0.05020(18) 0.04015(16) -0.00211(12) -0.01482(13) -0.01088(13)
Pt2 0.05374(19) 0.05412(19) 0.04208(17) 0.00388(13) -0.02268(14) -0.01026(14)
Co1 0.0523(6) 0.0501(6) 0.0508(6) 0.0045(5) -0.0263(5) -0.0075(5)
Co2 0.0579(6) 0.0477(6) 0.0416(5) 0.0039(4) -0.0213(5) -0.0088(5)
P1 0.0520(11) 0.0560(12) 0.0409(10) -0.0055(9) -0.0141(9) -0.0138(9)
P2 0.0510(11) 0.0603(13) 0.0403(10) -0.0027(9) -0.0141(9) -0.0114(10)
P3 0.0526(12) 0.0595(12) 0.0406(10) 0.0026(9) -0.0198(9) -0.0080(10)
P4 0.0848(17) 0.0682(15) 0.0543(13) 0.0079(11) -0.0299(12) -0.0291(13)
P5 0.0506(11) 0.0559(12) 0.0473(11) 0.0009(9) -0.0220(9) -0.0050(9)
P6 0.0524(11) 0.0507(11) 0.0435(10) 0.0021(9) -0.0199(9) -0.0092(9)
F12 0.106(4) 0.061(3) 0.051(3) 0.000(2) -0.032(3) -0.017(3)
F13 0.188(8) 0.062(4) 0.078(4) 0.010(3) -0.048(5) -0.006(4)
F14 0.201(9) 0.050(3) 0.103(5) -0.004(3) -0.034(6) -0.021(4)
F15 0.166(7) 0.075(4) 0.074(4) -0.031(3) -0.021(4) -0.025(4)
F16 0.111(5) 0.074(4) 0.051(3) -0.013(3) -0.028(3) -0.017(3)
F112 0.080(4) 0.091(4) 0.063(3) -0.011(3) -0.015(3) -0.001(3)
F113 0.150(7) 0.174(9) 0.069(4) -0.042(5) -0.031(5) -0.041(6)
F114 0.166(8) 0.223(11) 0.085(5) 0.007(6) -0.093(6) -0.041(8)
F115 0.104(5) 0.153(8) 0.137(7) 0.035(6) -0.084(5) 0.002(5)
F116 0.072(4) 0.087(4) 0.090(4) -0.010(3) -0.033(3) 0.007(3)
C201 0.084(7) 0.071(6) 0.052(5) 0.000(4) -0.026(5) -0.005(5)
O201 0.146(8) 0.124(7) 0.059(5) -0.013(5) -0.057(5) -0.007(6)
C202 0.062(6) 0.061(5) 0.051(5) 0.000(4) -0.009(4) -0.013(5)
O202 0.065(5) 0.088(5) 0.100(6) -0.008(4) -0.013(4) 0.012(4)
C203 0.055(5) 0.068(6) 0.076(6) 0.007(5) -0.025(5) -0.008(5)
O203 0.092(6) 0.107(7) 0.098(6) 0.034(5) -0.007(5) -0.034(5)
C204 0.079(6) 0.057(5) 0.076(6) -0.005(5) -0.047(5) -0.001(5)
O204 0.120(7) 0.101(6) 0.104(6) -0.010(5) -0.083(6) 0.001(5)
C1 0.046(4) 0.048(5) 0.054(5) 0.001(4) -0.020(4) -0.003(3)
C2 0.041(4) 0.065(6) 0.042(4) 0.005(4) -0.015(3) -0.004(4)
C3 0.058(5) 0.049(4) 0.044(4) 0.007(3) -0.028(4) -0.010(4)
C4 0.056(5) 0.052(4) 0.047(4) 0.006(3) -0.026(4) -0.005(4)
C5 0.054(5) 0.052(4) 0.045(4) 0.005(3) -0.021(4) -0.010(4)
C6 0.054(5) 0.055(5) 0.044(4) 0.007(3) -0.018(4) -0.005(4)
C7 0.054(5) 0.060(5) 0.044(4) 0.006(4) -0.020(4) -0.006(4)
C8 0.060(5) 0.055(5) 0.045(4) 0.009(4) -0.016(4) -0.013(4)
C11 0.059(5) 0.041(4) 0.049(4) -0.008(3) -0.013(4) -0.007(3)
C12 0.074(6) 0.059(5) 0.048(5) -0.006(4) -0.019(4) -0.014(4)
C13 0.099(8) 0.055(5) 0.064(6) 0.009(5) -0.021(6) -0.018(5)
C14 0.118(9) 0.048(5) 0.076(7) -0.011(5) -0.015(6) -0.017(6)
C15 0.096(8) 0.066(6) 0.054(5) -0.016(5) -0.012(5) -0.022(5)
C16 0.072(6) 0.058(5) 0.053(5) -0.009(4) -0.010(4) -0.012(4)
C21 0.045(4) 0.061(5) 0.051(4) -0.020(4) -0.010(3) -0.009(4)
C22 0.071(6) 0.072(6) 0.057(5) -0.012(5) -0.021(4) -0.021(5)
C23 0.088(7) 0.076(7) 0.072(6) -0.023(5) -0.017(6) -0.033(6)
C24 0.076(7) 0.062(6) 0.074(7) -0.008(5) 0.000(5) -0.017(5)
C25 0.080(7) 0.061(6) 0.057(5) -0.004(4) -0.002(5) -0.008(5)
C26 0.066(5) 0.061(5) 0.052(5) -0.009(4) -0.016(4) -0.006(4)
C27 0.143(12) 0.057(6) 0.096(9) -0.009(6) -0.008(8) -0.021(7)
C31 0.054(5) 0.065(5) 0.047(4) -0.010(4) -0.019(4) -0.007(4)
C32 0.074(7) 0.083(7) 0.099(8) 0.026(6) -0.052(6) -0.036(6)
C33 0.077(7) 0.100(9) 0.105(9) 0.006(7) -0.059(7) -0.029(6)
C34 0.056(5) 0.074(6) 0.060(5) 0.005(5) -0.023(4) -0.003(4)
C35B 0.059(8) 0.074(9) 0.079(10) -0.006(9) -0.033(9) 0.000(7)
C35A 0.059(8) 0.074(9) 0.079(10) -0.006(9) -0.033(9) 0.000(7)
C36B 0.062(10) 0.066(9) 0.084(13) -0.008(10) -0.030(10) -0.006(7)
C36A 0.062(10) 0.066(9) 0.084(13) -0.008(10) -0.030(10) -0.006(7)
C37 0.061(6) 0.114(10) 0.081(7) 0.008(7) -0.033(5) -0.002(6)
C41 0.071(6) 0.052(5) 0.048(4) -0.006(4) -0.018(4) -0.021(4)
C42 0.076(6) 0.065(6) 0.048(5) -0.007(4) -0.011(4) -0.023(5)
C43 0.093(7) 0.073(6) 0.052(5) -0.015(5) -0.018(5) -0.007(5)
C44 0.112(9) 0.091(8) 0.056(6) -0.023(5) -0.043(6) 0.001(7)
C45 0.103(8) 0.083(7) 0.071(6) -0.018(6) -0.054(6) -0.005(6)
C46 0.070(6) 0.078(6) 0.046(5) -0.009(4) -0.022(4) -0.014(5)
C47 0.175(16) 0.168(16) 0.103(11) -0.076(11) -0.079(11) 0.035(13)
C51 0.069(6) 0.062(5) 0.042(4) -0.004(4) -0.013(4) -0.010(4)
C52 0.074(6) 0.081(7) 0.071(6) 0.009(5) -0.028(5) -0.028(5)
C53 0.094(9) 0.107(10) 0.089(9) 0.028(7) -0.025(7) -0.040(8)
C54 0.135(12) 0.108(10) 0.060(7) 0.017(6) -0.040(7) -0.023(9)
C55 0.157(13) 0.140(13) 0.074(8) 0.028(8) -0.071(9) -0.074(11)
C56 0.125(10) 0.084(8) 0.099(9) 0.020(7) -0.075(8) -0.044(7)
C57 0.27(3) 0.25(3) 0.091(11) 0.090(14) -0.089(15) -0.14(2)
C61 0.055(5) 0.058(5) 0.047(4) 0.000(4) -0.020(4) -0.012(4)
C62 0.059(5) 0.063(5) 0.049(5) -0.007(4) -0.024(4) -0.003(4)
C63 0.065(6) 0.077(6) 0.053(5) -0.011(4) -0.032(4) 0.002(5)
C64A 0.078(7) 0.084(7) 0.065(6) -0.002(5) -0.036(5) -0.024(5)
C64 0.067(6) 0.069(6) 0.048(5) 0.007(4) -0.028(4) -0.017(4)
C65 0.055(5) 0.090(7) 0.049(5) -0.002(5) -0.022(4) -0.016(5)
C66 0.058(5) 0.085(7) 0.051(5) -0.004(5) -0.017(4) -0.009(5)
C71 0.051(5) 0.064(5) 0.046(4) -0.003(4) -0.014(4) -0.010(4)
C72 0.067(5) 0.065(5) 0.044(4) -0.007(4) -0.019(4) -0.004(4)
C73 0.078(6) 0.066(6) 0.069(6) -0.003(5) -0.028(5) -0.005(5)
C74 0.071(6) 0.063(6) 0.087(7) -0.016(5) -0.022(6) -0.004(5)
C75 0.062(6) 0.093(8) 0.060(6) -0.023(5) -0.015(5) -0.009(5)
C76 0.057(5) 0.074(6) 0.058(5) -0.017(5) -0.022(4) -0.006(4)
C77 0.119(11) 0.081(8) 0.115(11) -0.020(8) -0.037(9) 0.003(8)
C111 0.058(5) 0.061(5) 0.055(5) -0.004(4) -0.027(4) -0.013(4)
C112 0.068(6) 0.075(6) 0.049(5) -0.003(4) -0.021(4) -0.012(5)
C113 0.105(9) 0.100(9) 0.044(5) -0.010(5) -0.022(6) -0.026(7)
C114 0.111(10) 0.156(14) 0.068(7) 0.010(8) -0.060(8) -0.041(10)
C115 0.084(8) 0.109(9) 0.084(8) 0.020(7) -0.056(7) -0.019(7)
C116 0.063(6) 0.077(6) 0.064(6) 0.010(5) -0.035(5) -0.011(5)
C121 0.053(5) 0.058(5) 0.046(4) 0.005(4) -0.020(4) -0.012(4)
C122 0.047(4) 0.064(5) 0.051(5) 0.003(4) -0.016(4) -0.008(4)
C123 0.056(5) 0.080(6) 0.041(4) 0.001(4) -0.015(4) -0.013(5)
C124 0.069(6) 0.097(8) 0.051(5) 0.012(5) -0.033(5) -0.009(5)
C125 0.066(6) 0.076(7) 0.066(6) 0.013(5) -0.021(5) 0.011(5)
C126 0.065(5) 0.071(6) 0.049(5) -0.001(4) -0.022(4) -0.002(5)
C127 0.090(8) 0.152(13) 0.066(7) 0.008(7) -0.041(6) 0.027(8)
C131 0.058(5) 0.060(5) 0.047(4) -0.001(4) -0.021(4) -0.005(4)
C132 0.070(6) 0.077(6) 0.046(5) -0.004(4) -0.015(4) -0.023(5)
C133 0.074(6) 0.070(6) 0.047(5) -0.004(4) -0.017(4) -0.010(5)
C134 0.080(7) 0.068(6) 0.058(5) -0.004(5) -0.027(5) -0.011(5)
C135 0.077(7) 0.093(8) 0.114(10) -0.032(7) -0.045(7) -0.010(6)
C136 0.056(6) 0.089(7) 0.089(7) -0.023(6) -0.020(5) -0.011(5)
C137 0.104(9) 0.092(8) 0.077(7) -0.030(6) -0.024(7) -0.006(7)
C141 0.063(5) 0.060(5) 0.053(5) 0.007(4) -0.029(4) -0.016(4)
C142 0.059(5) 0.074(6) 0.064(6) 0.016(5) -0.032(4) -0.015(5)
C143 0.059(5) 0.105(8) 0.050(5) 0.018(5) -0.023(4) -0.020(5)
C144 0.055(5) 0.106(8) 0.043(5) -0.011(5) -0.016(4) -0.007(5)
C145 0.060(6) 0.080(7) 0.066(6) -0.004(5) -0.027(5) 0.004(5)
C146 0.067(6) 0.062(5) 0.055(5) -0.004(4) -0.020(4) -0.009(4)
C147 0.066(7) 0.148(13) 0.068(7) 0.000(7) -0.015(5) -0.004(7)
C151 0.102(9) 0.123(10) 0.051(5) -0.009(6) -0.018(6) -0.059(8)
C152 0.151(14) 0.170(16) 0.079(8) -0.042(9) 0.014(9) -0.113(13)
C153 0.176(18) 0.28(3) 0.073(9) -0.026(13) -0.011(11) -0.15(2)
C154 0.087(9) 0.27(2) 0.053(7) -0.027(10) -0.011(6) -0.072(13)
C155 0.074(7) 0.169(14) 0.067(7) -0.032(8) -0.025(6) -0.022(8)
C156 0.075(7) 0.114(9) 0.059(6) -0.003(6) -0.027(5) -0.032(6)
C157 0.089(11) 0.33(3) 0.096(11) -0.062(16) 0.000(9) -0.045(15)
C161 0.074(6) 0.066(6) 0.052(5) 0.001(4) -0.018(4) -0.016(5)
C162 0.096(8) 0.067(7) 0.083(7) -0.008(6) -0.034(6) -0.013(6)
C163 0.085(8) 0.076(7) 0.090(8) -0.015(6) -0.014(7) -0.001(6)
C164 0.102(8) 0.074(7) 0.056(6) -0.012(5) -0.011(6) -0.034(6)
C165 0.095(8) 0.074(7) 0.074(6) -0.013(5) -0.036(6) -0.028(6)
C166 0.082(7) 0.073(6) 0.071(6) -0.014(5) -0.037(5) -0.012(5)
C167 0.164(15) 0.119(12) 0.081(9) -0.035(8) -0.014(9) -0.059(11)
C172 0.53(6) 0.094(12) 0.084(11) 0.048(9) -0.10(2) -0.09(2)
C173 0.24(2) 0.060(8) 0.126(13) 0.009(8) -0.116(16) -0.013(11)
C174 0.25(3) 0.112(15) 0.21(3) 0.043(15) -0.18(2) -0.048(18)
C175 0.181(19) 0.068(9) 0.38(4) 0.057(16) -0.19(2) -0.016(11)
C176 0.106(12) 0.104(12) 0.26(3) 0.052(14) -0.105(15) -0.024(9)
C177 0.30(3) 0.085(12) 0.30(3) 0.014(16) -0.21(3) 0.003(16)
C200 0.049(4) 0.058(5) 0.047(4) 0.004(4) -0.020(4) -0.011(4)
C211 0.063(5) 0.057(5) 0.055(5) -0.003(4) -0.029(4) 0.001(4)
C212 0.26(2) 0.053(7) 0.24(2) 0.006(9) -0.22(2) -0.016(10)
C213 0.31(3) 0.068(8) 0.23(2) -0.017(11) -0.23(2) 0.008(12)
C214 0.165(14) 0.063(7) 0.118(11) 0.004(7) -0.096(11) 0.008(8)
C215 0.074(6) 0.061(6) 0.085(7) -0.014(5) -0.040(6) 0.004(5)
C216 0.080(6) 0.056(5) 0.073(6) -0.007(5) -0.042(5) 0.003(5)
C217 0.173(15) 0.052(6) 0.095(9) 0.004(6) -0.050(9) -0.027(8)
C221 0.055(5) 0.078(6) 0.060(5) -0.006(5) -0.019(4) -0.013(5)
C222 0.076(7) 0.119(10) 0.050(5) -0.006(6) -0.017(5) -0.006(6)
C223 0.094(9) 0.154(14) 0.055(6) 0.002(7) -0.015(6) -0.008(9)
C224 0.102(10) 0.157(14) 0.054(7) -0.011(8) 0.003(7) -0.024(10)
C225 0.101(11) 0.174(17) 0.089(10) -0.026(11) 0.006(8) 0.016(11)
C226 0.078(7) 0.098(9) 0.078(7) 0.002(6) 0.002(6) -0.002(6)
C231 0.051(5) 0.059(5) 0.056(5) -0.008(4) -0.019(4) -0.009(4)
C232 0.059(6) 0.109(9) 0.071(6) 0.019(6) -0.030(5) -0.017(6)
C233 0.056(6) 0.145(12) 0.071(7) 0.004(7) -0.030(5) -0.006(6)
C234 0.055(6) 0.126(11) 0.095(9) -0.019(8) -0.027(6) -0.003(6)
C235 0.065(7) 0.127(11) 0.093(9) -0.010(8) -0.006(6) -0.018(7)
C236 0.055(5) 0.085(7) 0.069(6) -0.001(5) -0.018(5) -0.005(5)
C241 0.060(5) 0.053(5) 0.053(5) 0.012(4) -0.020(4) -0.014(4)
C242 0.096(7) 0.048(5) 0.060(5) -0.005(4) -0.014(5) -0.012(5)
C243 0.099(9) 0.051(6) 0.098(9) -0.011(6) 0.000(7) -0.008(6)
C244 0.150(13) 0.051(6) 0.127(12) 0.011(7) -0.064(11) -0.024(7)
C245 0.196(15) 0.030(5) 0.089(8) 0.021(5) -0.060(9) -0.008(7)
C246 0.171(13) 0.060(6) 0.082(8) 0.018(6) -0.072(9) -0.021(7)
Cl32 0.12(2) 0.11(2) 0.097(18) 0.001(14) -0.041(14) 0.003(15)
Cl31 0.25(4) 0.12(3) 0.11(2) -0.03(2) -0.09(3) -0.01(3)
C300 0.00(14) 0.14(5) 0.06(7) -0.01(5) -0.01(8) 0.02(7)
O401 0.124(17) 0.47(6) 1.05(13) 0.42(7) -0.22(4) -0.06(3)
C403 0.17(3) 0.50(9) 0.14(2) 0.08(4) -0.03(2) 0.12(4)
C404 0.31(6) 0.26(5) 0.70(14) -0.28(8) 0.21(8) -0.08(4)
C405 0.7(2) 0.48(12) 0.29(7) -0.19(8) -0.26(10) 0.02(11)
C402 0.13(2) 0.21(4) 0.50(10) -0.03(5) -0.08(4) -0.06(2)

loop_
_atom_type_symbol
_atom_type_description
_atom_type_scat_dispersion_real
_atom_type_scat_dispersion_imag
_atom_type_scat_source
C C 0.0033 0.0016 'International Tables Vol C Tables 4.2.6.8 and 6.1.1.4'
H H 0.0000 0.0000 'International Tables Vol C Tables 4.2.6.8 and 6.1.1.4'
O O 0.0106 0.0060 'International Tables Vol C Tables 4.2.6.8 and 6.1.1.4'
F F 0.0171 0.0103 'International Tables Vol C Tables 4.2.6.8 and 6.1.1.4'
P P 0.1023 0.0942 'International Tables Vol C Tables 4.2.6.8 and 6.1.1.4'
Co Co 0.3494 0.9721 'International Tables Vol C Tables 4.2.6.8 and 6.1.1.4'
Pt Pt -1.7033 8.3905 'International Tables Vol C Tables 4.2.6.8 and 6.1.1.4'
Cl Cl 0.1484 0.1585 'International Tables Vol C Tables 4.2.6.8 and 6.1.1.4'

loop_
_geom_angle_atom_site_label_1
_geom_angle_atom_site_label_2
_geom_angle_atom_site_label_3
_geom_angle
_geom_angle_site_symmetry_1
C1 Pt1 C11 177.6(3) .
C1 Pt1 P2 87.1(2) .
C11 Pt1 P2 91.7(2) .
C1 Pt1 P1 89.3(2) .
C11 Pt1 P1 91.6(2) .
P2 Pt1 P1 174.31(7) .
C8 Pt2 C111 178.0(4) .
C8 Pt2 P4 90.1(2) .
C111 Pt2 P4 91.8(3) .
C8 Pt2 P3 86.8(2) .
C111 Pt2 P3 91.3(3) .
P4 Pt2 P3 176.51(9) .
C204 Co1 C203 99.9(5) .
C204 Co1 C4 142.0(4) .
C203 Co1 C4 98.8(4) .
C204 Co1 C3 102.5(4) .
C203 Co1 C3 100.3(4) .
C4 Co1 C3 41.4(3) .
C204 Co1 P5 110.8(3) .
C203 Co1 P5 99.9(4) .
C4 Co1 P5 98.2(3) .
C3 Co1 P5 137.1(2) .
C204 Co1 Co2 100.2(4) .
C203 Co1 Co2 147.6(3) .
C4 Co1 Co2 51.0(2) .
C3 Co1 Co2 50.5(2) .
P5 Co1 Co2 96.43(7) .
C202 Co2 C201 99.5(5) .
C202 Co2 C3 100.9(4) .
C201 Co2 C3 102.3(4) .
C202 Co2 C4 99.4(4) .
C201 Co2 C4 141.8(4) .
C3 Co2 C4 41.4(3) .
C202 Co2 P6 97.8(3) .
C201 Co2 P6 112.1(4) .
C3 Co2 P6 137.2(3) .
C4 Co2 P6 97.7(3) .
C202 Co2 Co1 148.2(3) .
C201 Co2 Co1 100.9(4) .
C3 Co2 Co1 50.9(3) .
C4 Co2 Co1 50.5(2) .
P6 Co2 Co1 96.73(8) .
C41 P1 C21 106.3(4) .
C41 P1 C31 103.6(4) .
C21 P1 C31 105.6(4) .
C41 P1 Pt1 110.1(3) .
C21 P1 Pt1 113.0(3) .
C31 P1 Pt1 117.4(3) .
C71 P2 C51 105.1(4) .
C71 P2 C61 102.8(4) .
C51 P2 C61 107.0(4) .
C71 P2 Pt1 114.9(3) .
C51 P2 Pt1 110.5(3) .
C61 P2 Pt1 115.5(3) .
C141 P3 C131 109.2(4) .
C141 P3 C121 101.9(4) .
C131 P3 C121 104.6(4) .
C141 P3 Pt2 111.3(3) .
C131 P3 Pt2 113.5(3) .
C121 P3 Pt2 115.5(3) .
C151 P4 C161 104.8(5) .
C151 P4 C217 107.8(7) .
C161 P4 C217 103.0(5) .
C151 P4 Pt2 113.2(5) .
C161 P4 Pt2 115.9(3) .
C217 P4 Pt2 111.3(5) .
C221 P5 C211 102.2(5) .
C221 P5 C200 102.3(4) .
C211 P5 C200 103.5(4) .
C221 P5 Co1 115.3(3) .
C211 P5 Co1 122.5(3) .
C200 P5 Co1 108.8(3) .
C231 P6 C241 103.1(4) .
C231 P6 C200 103.8(4) .
C241 P6 C200 102.3(4) .
C231 P6 Co2 114.3(3) .
C241 P6 Co2 122.2(3) .
C200 P6 Co2 109.2(3) .
O201 C201 Co2 175.9(10) .
O202 C202 Co2 177.7(9) .
O203 C203 Co1 178.7(10) .
O204 C204 Co1 176.2(10) .
C2 C1 Pt1 171.3(7) .
C1 C2 C3 175.0(9) .
C4 C3 C2 139.2(7) .
C4 C3 Co2 69.9(5) .
C2 C3 Co2 135.2(6) .
C4 C3 Co1 68.9(5) .
C2 C3 Co1 136.3(6) .
Co2 C3 Co1 78.6(3) .
C5 C4 C3 138.7(8) .
C5 C4 Co1 137.7(7) .
C3 C4 Co1 69.7(5) .
C5 C4 Co2 134.5(6) .
C3 C4 Co2 68.7(5) .
Co1 C4 Co2 78.5(3) .
C6 C5 C4 174.0(9) .
C5 C6 C7 179.5(10) .
C8 C7 C6 179.1(10) .
C7 C8 Pt2 177.4(8) .
C12 C11 C16 112.9(8) .
C12 C11 Pt1 124.5(6) .
C16 C11 Pt1 122.6(6) .
C11 C12 F12 118.7(8) .
C11 C12 C13 124.4(9) .
F12 C12 C13 116.9(8) .
F13 C13 C14 120.5(10) .
F13 C13 C12 120.4(10) .
C14 C13 C12 119.2(10) .
C15 C14 F14 121.0(10) .
C15 C14 C13 119.3(9) .
F14 C14 C13 119.7(11) .
C14 C15 F15 119.3(10) .
C14 C15 C16 120.6(9) .
F15 C15 C16 120.1(10) .
F16 C16 C15 118.2(8) .
F16 C16 C11 118.3(8) .
C15 C16 C11 123.6(9) .
C22 C21 C26 117.3(9) .
C22 C21 P1 120.8(7) .
C26 C21 P1 121.4(6) .
C23 C22 C21 121.4(10) .
C24 C23 C22 121.2(10) .
C23 C24 C25 117.7(10) .
C23 C24 C27 121.8(11) .
C25 C24 C27 120.5(11) .
C26 C25 C24 121.5(10) .
C25 C26 C21 120.8(9) .
C32 C31 C36B 116.5(12) .
C32 C31 C36A 114.5(13) .
C36B C31 C36A 36.6(12) .
C32 C31 P1 123.4(8) .
C36B C31 P1 115.9(10) .
C36A C31 P1 119.9(12) .
C31 C32 C33 120.4(10) .
C34 C33 C32 123.7(10) .
C33 C34 C35A 116.1(13) .
C33 C34 C35B 111.3(11) .
C35A C34 C35B 40.1(12) .
C33 C34 C37 123.9(10) .
C35A C34 C37 115.2(13) .
C35B C34 C37 122.2(12) .
C35A C35B C36B 102(2) .
C35A C35B C34 65.1(19) .
C36B C35B C34 122.2(17) .
C35A C35B C36A 67(2) .
C36B C35B C36A 34.8(12) .
C34 C35B C36A 106.4(16) .
C35B C35A C34 75(2) .
C35B C35A C36A 74(2) .
C34 C35A C36A 115(2) .
C35B C35A C36B 46.3(17) .
C34 C35A C36B 99.8(17) .
C36A C35A C36B 28.2(12) .
C36A C36B C35B 84(3) .
C36A C36B C31 75(2) .
C35B C36B C31 119.5(17) .
C36A C36B C35A 52(2) .
C35B C36B C35A 32.2(12) .
C31 C36B C35A 102.9(15) .
C36B C36A C31 69(3) .
C36B C36A C35A 100(3) .
C31 C36A C35A 122(2) .
C36B C36A C35B 61(2) .
C31 C36A C35B 105.5(19) .
C35A C36A C35B 38.7(13) .
C46 C41 C42 118.6(8) .
C46 C41 P1 120.6(7) .
C42 C41 P1 120.8(7) .
C43 C42 C41 120.3(10) .
C44 C43 C42 121.3(10) .
C43 C44 C45 118.4(9) .
C43 C44 C47 120.2(12) .
C45 C44 C47 121.3(12) .
C46 C45 C44 120.9(10) .
C41 C46 C45 120.4(10) .
C52 C51 C56 116.1(9) .
C52 C51 P2 123.7(8) .
C56 C51 P2 120.1(8) .
C51 C52 C53 119.9(11) .
C54 C53 C52 122.6(12) .
C53 C54 C55 116.9(11) .
C53 C54 C57 122.1(15) .
C55 C54 C57 121.0(14) .
C56 C55 C54 121.0(12) .
C55 C56 C51 123.2(12) .
C62 C61 C66 118.8(8) .
C62 C61 P2 121.0(7) .
C66 C61 P2 120.2(7) .
C61 C62 C63 120.1(9) .
C64 C63 C62 121.3(9) .
C63 C64 C65 118.7(9) .
C63 C64 C64A 120.0(9) .
C65 C64 C64A 121.3(9) .
C66 C65 C64 120.2(9) .
C61 C66 C65 120.6(9) .
C76 C71 C72 117.3(9) .
C76 C71 P2 123.7(7) .
C72 C71 P2 118.7(7) .
C73 C72 C71 120.3(9) .
C74 C73 C72 122.0(10) .
C73 C74 C75 117.5(10) .
C73 C74 C77 124.3(12) .
C75 C74 C77 118.1(11) .
C76 C75 C74 121.1(9) .
C75 C76 C71 121.6(10) .
C116 C111 C112 114.8(8) .
C116 C111 Pt2 120.9(7) .
C112 C111 Pt2 124.2(7) .
F112 C112 C113 117.8(10) .
F112 C112 C111 119.6(8) .
C113 C112 C111 122.6(10) .
C114 C113 F113 120.5(12) .
C114 C113 C112 120.3(11) .
F113 C113 C112 119.2(12) .
C113 C114 C115 120.5(10) .
C113 C114 F114 121.0(15) .
C115 C114 F114 118.4(15) .
F115 C115 C114 121.6(11) .
F115 C115 C116 118.6(13) .
C114 C115 C116 119.8(12) .
F116 C116 C111 120.0(8) .
F116 C116 C115 118.0(10) .
C111 C116 C115 122.0(11) .
C126 C121 C122 118.9(8) .
C126 C121 P3 122.5(7) .
C122 C121 P3 118.4(7) .
C123 C122 C121 120.7(9) .
C122 C123 C124 120.4(9) .
C125 C124 C123 119.0(8) .
C125 C124 C127 120.8(11) .
C123 C124 C127 120.2(10) .
C124 C125 C126 121.1(10) .
C121 C126 C125 119.8(9) .
C136 C131 C132 118.4(9) .
C136 C131 P3 123.1(7) .
C132 C131 P3 118.5(7) .
C133 C132 C131 120.7(9) .
C132 C133 C134 120.9(10) .
C135 C134 C133 118.5(10) .
C135 C134 C137 121.0(10) .
C133 C134 C137 120.4(10) .
C134 C135 C136 121.6(10) .
C131 C136 C135 119.9(10) .
C142 C141 C146 116.4(9) .
C142 C141 P3 123.8(7) .
C146 C141 P3 119.8(7) .
C141 C142 C143 122.3(10) .
C144 C143 C142 120.9(10) .
C143 C144 C145 118.5(9) .
C143 C144 C147 121.4(11) .
C145 C144 C147 120.1(11) .
C146 C145 C144 120.7(10) .
C145 C146 C141 121.2(9) .
C152 C151 C156 119.8(12) .
C152 C151 P4 119.1(12) .
C156 C151 P4 120.9(9) .
C153 C152 C151 118.9(17) .
C152 C153 C154 123.1(17) .
C153 C154 C155 118.5(13) .
C153 C154 C157 124.3(18) .
C155 C154 C157 117(2) .
C156 C155 C154 118.3(15) .
C155 C156 C151 121.2(12) .
C162 C161 C166 118.6(10) .
C162 C161 P4 121.0(9) .
C166 C161 P4 120.1(8) .
C163 C162 C161 120.3(12) .
C162 C163 C164 122.4(12) .
C163 C164 C165 117.4(10) .
C163 C164 C167 125.1(13) .
C165 C164 C167 117.5(13) .
C166 C165 C164 120.2(11) .
C165 C166 C161 121.1(11) .
C217 C172 C173 114(3) .
C174 C173 C172 120(2) .
C175 C174 C173 121(2) .
C175 C174 C177 121(3) .
C173 C174 C177 118(2) .
C174 C175 C176 122(3) .
C175 C176 C217 118(2) .
P5 C200 P6 109.0(4) .
C216 C211 C212 115.2(9) .
C216 C211 P5 124.0(7) .
C212 C211 P5 120.8(8) .
C213 C212 C211 122.1(12) .
C212 C213 C214 120.5(13) .
C215 C214 C213 117.5(12) .
C214 C215 C216 120.2(10) .
C211 C216 C215 124.1(9) .
C172 C217 C176 123(2) .
C172 C217 P4 120(2) .
C176 C217 P4 115.7(11) .
C222 C221 C226 117.7(10) .
C222 C221 P5 119.5(8) .
C226 C221 P5 122.5(9) .
C223 C222 C221 122.7(13) .
C222 C223 C224 119.7(14) .
C223 C224 C225 120.2(12) .
C226 C225 C224 118.6(15) .
C225 C226 C221 121.0(14) .
C236 C231 C232 117.8(9) .
C236 C231 P6 119.9(7) .
C232 C231 P6 121.5(7) .
C233 C232 C231 121.1(10) .
C234 C233 C232 121.2(11) .
C233 C234 C235 118.1(11) .
C236 C235 C234 120.9(11) .
C235 C236 C231 120.7(11) .
C246 C241 C242 116.6(9) .
C246 C241 P6 120.0(8) .
C242 C241 P6 122.6(7) .
C243 C242 C241 120.8(12) .
C244 C243 C242 121.6(12) .
C245 C244 C243 116.6(13) .
C244 C245 C246 126.8(14) .
C241 C246 C245 116.2(12) .
Cl32 Cl32 C300 110(4) 2_676
Cl32 C300 Cl31 122(4) .
C402 O401 C404 103(6) .
C404 C403 C405 121(5) .
C403 C404 O401 93(4) .
C402 C405 C403 89(6) .
O401 C402 C405 119(6) .

loop_
_geom_bond_atom_site_label_1
_geom_bond_atom_site_label_2
_geom_bond_distance
_geom_bond_site_symmetry_2
Pt1 C1 1.987(8) .
Pt1 C11 2.042(8) .
Pt1 P2 2.308(2) .
Pt1 P1 2.310(2) .
Pt2 C8 2.001(9) .
Pt2 C111 2.057(8) .
Pt2 P4 2.293(3) .
Pt2 P3 2.302(2) .
Co1 C204 1.779(10) .
Co1 C203 1.780(10) .
Co1 C4 1.957(8) .
Co1 C3 1.967(9) .
Co1 P5 2.229(3) .
Co1 Co2 2.4847(16) .
Co2 C202 1.770(11) .
Co2 C201 1.793(10) .
Co2 C3 1.954(8) .
Co2 C4 1.970(8) .
Co2 P6 2.219(2) .
P1 C41 1.815(8) .
P1 C21 1.826(9) .
P1 C31 1.835(9) .
P2 C71 1.812(9) .
P2 C51 1.815(9) .
P2 C61 1.822(9) .
P3 C141 1.799(10) .
P3 C131 1.803(9) .
P3 C121 1.825(8) .
P4 C151 1.772(13) .
P4 C161 1.838(10) .
P4 C217 1.919(17) .
P5 C221 1.831(10) .
P5 C211 1.832(9) .
P5 C200 1.837(8) .
P6 C231 1.823(9) .
P6 C241 1.835(9) .
P6 C200 1.842(9) .
F12 C12 1.381(10) .
F13 C13 1.358(12) .
F14 C14 1.357(12) .
F15 C15 1.356(11) .
F16 C16 1.346(11) .
F112 C112 1.330(12) .
F113 C113 1.351(14) .
F114 C114 1.363(13) .
F115 C115 1.352(15) .
F116 C116 1.326(12) .
C201 O201 1.139(12) .
C202 O202 1.148(12) .
C203 O203 1.132(12) .
C204 O204 1.127(11) .
C1 C2 1.203(12) .
C2 C3 1.401(12) .
C3 C4 1.387(11) .
C4 C5 1.376(11) .
C5 C6 1.220(11) .
C6 C7 1.376(11) .
C7 C8 1.205(12) .
C11 C12 1.370(12) .
C11 C16 1.414(12) .
C12 C13 1.388(14) .
C13 C14 1.366(15) .
C14 C15 1.348(16) .
C15 C16 1.362(14) .
C21 C22 1.379(12) .
C21 C26 1.391(13) .
C22 C23 1.379(15) .
C23 C24 1.369(16) .
C24 C25 1.381(15) .
C24 C27 1.532(15) .
C25 C26 1.373(14) .
C31 C32 1.360(13) .
C31 C36B 1.37(2) .
C31 C36A 1.42(3) .
C32 C33 1.391(16) .
C33 C34 1.328(16) .
C34 C35A 1.40(3) .
C34 C35B 1.49(2) .
C34 C37 1.518(14) .
C35B C35A 0.99(3) .
C35B C36B 1.35(3) .
C35B C36A 1.53(3) .
C35A C36A 1.46(3) .
C35A C36B 1.83(3) .
C36B C36A 0.88(3) .
C41 C46 1.376(13) .
C41 C42 1.402(13) .
C42 C43 1.385(13) .
C43 C44 1.370(16) .
C44 C45 1.392(17) .
C44 C47 1.520(16) .
C45 C46 1.390(13) .
C51 C52 1.379(13) .
C51 C56 1.394(14) .
C52 C53 1.380(16) .
C53 C54 1.352(19) .
C54 C55 1.390(19) .
C54 C57 1.537(18) .
C55 C56 1.315(17) .
C61 C62 1.385(12) .
C61 C66 1.391(13) .
C62 C63 1.403(13) .
C63 C64 1.363(13) .
C64A C64 1.504(13) .
C64 C65 1.404(14) .
C65 C66 1.391(13) .
C71 C76 1.401(12) .
C71 C72 1.403(12) .
C72 C73 1.385(14) .
C73 C74 1.376(15) .
C74 C75 1.403(16) .
C74 C77 1.518(17) .
C75 C76 1.362(15) .
C111 C116 1.393(13) .
C111 C112 1.396(13) .
C112 C113 1.389(14) .
C113 C114 1.33(2) .
C114 C115 1.36(2) .
C115 C116 1.398(14) .
C121 C126 1.381(13) .
C121 C122 1.389(12) .
C122 C123 1.376(12) .
C123 C124 1.391(15) .
C124 C125 1.364(15) .
C124 C127 1.541(14) .
C125 C126 1.399(13) .
C131 C136 1.389(13) .
C131 C132 1.390(13) .
C132 C133 1.387(14) .
C133 C134 1.392(14) .
C134 C135 1.358(16) .
C134 C137 1.524(15) .
C135 C136 1.408(16) .
C141 C142 1.377(12) .
C141 C146 1.418(13) .
C142 C143 1.375(14) .
C143 C144 1.371(16) .
C144 C145 1.390(15) .
C144 C147 1.517(15) .
C145 C146 1.371(13) .
C151 C152 1.407(17) .
C151 C156 1.410(18) .
C152 C153 1.35(2) .
C153 C154 1.41(3) .
C154 C155 1.43(2) .
C154 C157 1.52(2) .
C155 C156 1.387(16) .
C161 C162 1.382(16) .
C161 C166 1.382(15) .
C162 C163 1.361(17) .
C163 C164 1.362(18) .
C164 C165 1.419(17) .
C164 C167 1.546(16) .
C165 C166 1.359(14) .
C172 C217 1.41(2) .
C172 C173 1.44(4) .
C173 C174 1.44(3) .
C174 C175 1.33(3) .
C174 C177 1.57(3) .
C175 C176 1.36(2) .
C176 C217 1.44(2) .
C211 C216 1.340(13) .
C211 C212 1.375(15) .
C212 C213 1.367(19) .
C213 C214 1.39(2) .
C214 C215 1.337(16) .
C215 C216 1.382(14) .
C221 C222 1.376(16) .
C221 C226 1.408(16) .
C222 C223 1.367(16) .
C223 C224 1.38(2) .
C224 C225 1.41(2) .
C225 C226 1.398(18) .
C231 C236 1.388(13) .
C231 C232 1.389(14) .
C232 C233 1.380(14) .
C233 C234 1.357(17) .
C234 C235 1.41(2) .
C235 C236 1.371(17) .
C241 C246 1.348(15) .
C241 C242 1.389(13) .
C242 C243 1.374(17) .
C243 C244 1.31(2) .
C244 C245 1.271(17) .
C245 C246 1.397(14) .
Cl32 Cl32 1.53(4) 2_676
Cl32 C300 1.61(6) .
Cl31 C300 1.72(7) .
O401 C402 1.33(4) .
O401 C404 1.81(9) .
C403 C404 1.49(7) .
C403 C405 1.58(9) .
C405 C402 1.55(9) .

loop_
_geom_torsion_atom_site_label_1
_geom_torsion_atom_site_label_2
_geom_torsion_atom_site_label_3
_geom_torsion_atom_site_label_4
_geom_torsion
_geom_torsion_site_symmetry_1
C204 Co1 Co2 C202 129.9(7) .
C203 Co1 Co2 C202 2.3(9) .
C4 Co1 Co2 C202 -22.3(7) .
C3 Co1 Co2 C202 32.0(7) .
P5 Co1 Co2 C202 -117.6(6) .
C204 Co1 Co2 C201 0.8(5) .
C203 Co1 Co2 C201 -126.8(8) .
C4 Co1 Co2 C201 -151.4(5) .
C3 Co1 Co2 C201 -97.1(5) .
P5 Co1 Co2 C201 113.3(4) .
C204 Co1 Co2 C3 97.8(4) .
C203 Co1 Co2 C3 -29.7(7) .
C4 Co1 Co2 C3 -54.3(4) .
P5 Co1 Co2 C3 -149.7(3) .
C204 Co1 Co2 C4 152.2(5) .
C203 Co1 Co2 C4 24.6(7) .
C3 Co1 Co2 C4 54.3(4) .
P5 Co1 Co2 C4 -95.3(3) .
C204 Co1 Co2 P6 -113.4(3) .
C203 Co1 Co2 P6 119.1(7) .
C4 Co1 Co2 P6 94.5(3) .
C3 Co1 Co2 P6 148.8(3) .
P5 Co1 Co2 P6 -0.86(9) .
C1 Pt1 P1 C41 59.4(4) .
C11 Pt1 P1 C41 -118.5(4) .
P2 Pt1 P1 C41 8.0(9) .
C1 Pt1 P1 C21 178.0(4) .
C11 Pt1 P1 C21 0.2(4) .
P2 Pt1 P1 C21 126.6(8) .
C1 Pt1 P1 C31 -58.7(4) .
C11 Pt1 P1 C31 123.5(4) .
P2 Pt1 P1 C31 -110.1(8) .
C1 Pt1 P2 C71 179.1(4) .
C11 Pt1 P2 C71 -3.0(4) .
P1 Pt1 P2 C71 -129.4(8) .
C1 Pt1 P2 C51 60.3(4) .
C11 Pt1 P2 C51 -121.7(4) .
P1 Pt1 P2 C51 111.8(9) .
C1 Pt1 P2 C61 -61.4(4) .
C11 Pt1 P2 C61 116.6(4) .
P1 Pt1 P2 C61 -9.8(9) .
C8 Pt2 P3 C141 77.3(4) .
C111 Pt2 P3 C141 -103.3(4) .
P4 Pt2 P3 C141 49.9(16) .
C8 Pt2 P3 C131 -46.3(4) .
C111 Pt2 P3 C131 133.0(4) .
P4 Pt2 P3 C131 -73.8(16) .
C8 Pt2 P3 C121 -167.0(4) .
C111 Pt2 P3 C121 12.3(4) .
P4 Pt2 P3 C121 165.5(15) .
C8 Pt2 P4 C151 82.9(5) .
C111 Pt2 P4 C151 -96.4(5) .
P3 Pt2 P4 C151 110.3(16) .
C8 Pt2 P4 C161 -155.9(5) .
C111 Pt2 P4 C161 24.7(5) .
P3 Pt2 P4 C161 -128.5(15) .
C8 Pt2 P4 C217 -38.7(6) .
C111 Pt2 P4 C217 141.9(6) .
P3 Pt2 P4 C217 -11.3(17) .
C204 Co1 P5 C221 -116.5(5) .
C203 Co1 P5 C221 -11.9(5) .
C4 Co1 P5 C221 88.6(4) .
C3 Co1 P5 C221 105.1(5) .
Co2 Co1 P5 C221 140.0(4) .
C204 Co1 P5 C211 8.7(5) .
C203 Co1 P5 C211 113.4(5) .
C4 Co1 P5 C211 -146.2(4) .
C3 Co1 P5 C211 -129.7(5) .
Co2 Co1 P5 C211 -94.8(4) .
C204 Co1 P5 C200 129.3(5) .
C203 Co1 P5 C200 -126.0(4) .
C4 Co1 P5 C200 -25.6(4) .
C3 Co1 P5 C200 -9.1(5) .
Co2 Co1 P5 C200 25.8(3) .
C202 Co2 P6 C231 11.8(4) .
C201 Co2 P6 C231 115.4(5) .
C3 Co2 P6 C231 -103.6(5) .
C4 Co2 P6 C231 -88.9(4) .
Co1 Co2 P6 C231 -139.9(3) .
C202 Co2 P6 C241 -113.5(5) .
C201 Co2 P6 C241 -9.8(5) .
C3 Co2 P6 C241 131.1(5) .
C4 Co2 P6 C241 145.8(4) .
Co1 Co2 P6 C241 94.9(4) .
C202 Co2 P6 C200 127.5(4) .
C201 Co2 P6 C200 -128.9(5) .
C3 Co2 P6 C200 12.1(5) .
C4 Co2 P6 C200 26.8(4) .
Co1 Co2 P6 C200 -24.2(3) .
C202 Co2 C201 O201 -54(15) .
C3 Co2 C201 O201 50(15) .
C4 Co2 C201 O201 65(15) .
P6 Co2 C201 O201 -156(15) .
Co1 Co2 C201 O201 102(15) .
C201 Co2 C202 O202 129(26) .
C3 Co2 C202 O202 25(26) .
C4 Co2 C202 O202 -18(26) .
P6 Co2 C202 O202 -117(26) .
Co1 Co2 C202 O202 0(26) .
C204 Co1 C203 O203 -141(55) .
C4 Co1 C203 O203 5(55) .
C3 Co1 C203 O203 -37(55) .
P5 Co1 C203 O203 105(55) .
Co2 Co1 C203 O203 -14(55) .
C203 Co1 C204 O204 54(16) .
C4 Co1 C204 O204 -64(16) .
C3 Co1 C204 O204 -49(16) .
P5 Co1 C204 O204 159(16) .
Co2 Co1 C204 O204 -100(16) .
C11 Pt1 C1 C2 13(12) .
P2 Pt1 C1 C2 74(5) .
P1 Pt1 C1 C2 -101(5) .
Pt1 C1 C2 C3 -5(14) .
C1 C2 C3 C4 15(11) .
C1 C2 C3 Co2 -100(10) .
C1 C2 C3 Co1 129(10) .
C202 Co2 C3 C4 -91.9(6) .
C201 Co2 C3 C4 165.7(6) .
P6 Co2 C3 C4 22.4(6) .
Co1 Co2 C3 C4 71.5(5) .
C202 Co2 C3 C2 49.0(9) .
C201 Co2 C3 C2 -53.4(9) .
C4 Co2 C3 C2 140.9(11) .
P6 Co2 C3 C2 163.3(6) .
Co1 Co2 C3 C2 -147.6(9) .
C202 Co2 C3 Co1 -163.5(3) .
C201 Co2 C3 Co1 94.1(4) .
C4 Co2 C3 Co1 -71.5(5) .
P6 Co2 C3 Co1 -49.2(4) .
C204 Co1 C3 C4 -165.7(6) .
C203 Co1 C3 C4 91.7(6) .
P5 Co1 C3 C4 -25.1(6) .
Co2 Co1 C3 C4 -72.6(5) .
C204 Co1 C3 C2 53.8(9) .
C203 Co1 C3 C2 -48.8(9) .
C4 Co1 C3 C2 -140.5(11) .
P5 Co1 C3 C2 -165.6(6) .
Co2 Co1 C3 C2 146.8(9) .
C204 Co1 C3 Co2 -93.0(4) .
C203 Co1 C3 Co2 164.3(4) .
C4 Co1 C3 Co2 72.6(5) .
P5 Co1 C3 Co2 47.5(4) .
C2 C3 C4 C5 -3(2) .
Co2 C3 C4 C5 134.1(12) .
Co1 C3 C4 C5 -140.7(12) .
C2 C3 C4 Co1 137.7(12) .
Co2 C3 C4 Co1 -85.2(2) .
C2 C3 C4 Co2 -137.1(12) .
Co1 C3 C4 Co2 85.2(2) .
C204 Co1 C4 C5 164.7(9) .
C203 Co1 C4 C5 46.0(10) .
C3 Co1 C4 C5 141.6(12) .
P5 Co1 C4 C5 -55.4(10) .
Co2 Co1 C4 C5 -147.1(11) .
C204 Co1 C4 C3 23.1(9) .
C203 Co1 C4 C3 -95.6(6) .
P5 Co1 C4 C3 163.0(4) .
Co2 Co1 C4 C3 71.4(5) .
C204 Co1 C4 Co2 -48.2(7) .
C203 Co1 C4 Co2 -166.9(4) .
C3 Co1 C4 Co2 -71.4(5) .
P5 Co1 C4 Co2 91.7(2) .
C202 Co2 C4 C5 -42.5(10) .
C201 Co2 C4 C5 -161.4(9) .
C3 Co2 C4 C5 -138.3(12) .
P6 Co2 C4 C5 56.8(9) .
Co1 Co2 C4 C5 149.2(11) .
C202 Co2 C4 C3 95.8(6) .
C201 Co2 C4 C3 -23.0(9) .
P6 Co2 C4 C3 -164.9(4) .
Co1 Co2 C4 C3 -72.5(5) .
C202 Co2 C4 Co1 168.3(4) .
C201 Co2 C4 Co1 49.4(7) .
C3 Co2 C4 Co1 72.5(5) .
P6 Co2 C4 Co1 -92.4(2) .
C3 C4 C5 C6 -166(8) .
Co1 C4 C5 C6 76(9) .
Co2 C4 C5 C6 -56(9) .
C4 C5 C6 C7 39(100) .
C5 C6 C7 C8 -19(100) .
C6 C7 C8 Pt2 -102(79) .
C111 Pt2 C8 C7 -102(20) .
P4 Pt2 C8 C7 96(18) .
P3 Pt2 C8 C7 -82(18) .
C1 Pt1 C11 C12 -40(9) .
P2 Pt1 C11 C12 -100.9(8) .
P1 Pt1 C11 C12 74.5(8) .
C1 Pt1 C11 C16 139(8) .
P2 Pt1 C11 C16 78.3(7) .
P1 Pt1 C11 C16 -106.2(7) .
C16 C11 C12 F12 -178.2(8) .
Pt1 C11 C12 F12 1.1(13) .
C16 C11 C12 C13 0.0(15) .
Pt1 C11 C12 C13 179.3(8) .
C11 C12 C13 F13 -179.6(10) .
F12 C12 C13 F13 -1.3(16) .
C11 C12 C13 C14 0.8(18) .
F12 C12 C13 C14 179.1(10) .
F13 C13 C14 C15 178.7(12) .
C12 C13 C14 C15 -1.7(19) .
F13 C13 C14 F14 1.3(19) .
C12 C13 C14 F14 -179.1(11) .
F14 C14 C15 F15 -3.2(19) .
C13 C14 C15 F15 179.4(11) .
F14 C14 C15 C16 179.2(11) .
C13 C14 C15 C16 2(2) .
C14 C15 C16 F16 179.0(11) .
F15 C15 C16 F16 1.5(16) .
C14 C15 C16 C11 -1.0(18) .
F15 C15 C16 C11 -178.6(9) .
C12 C11 C16 F16 -179.9(9) .
Pt1 C11 C16 F16 0.7(12) .
C12 C11 C16 C15 0.1(14) .
Pt1 C11 C16 C15 -179.2(8) .
C41 P1 C21 C22 -168.7(8) .
C31 P1 C21 C22 -59.1(8) .
Pt1 P1 C21 C22 70.4(8) .
C41 P1 C21 C26 19.8(9) .
C31 P1 C21 C26 129.5(7) .
Pt1 P1 C21 C26 -101.0(7) .
C26 C21 C22 C23 1.4(14) .
P1 C21 C22 C23 -170.3(8) .
C21 C22 C23 C24 0.7(17) .
C22 C23 C24 C25 -2.3(18) .
C22 C23 C24 C27 176.8(12) .
C23 C24 C25 C26 1.9(17) .
C27 C24 C25 C26 -177.3(11) .
C24 C25 C26 C21 0.2(16) .
C22 C21 C26 C25 -1.8(14) .
P1 C21 C26 C25 169.9(8) .
C41 P1 C31 C32 103.9(9) .
C21 P1 C31 C32 -7.6(10) .
Pt1 P1 C31 C32 -134.6(9) .
C41 P1 C31 C36B -52.3(13) .
C21 P1 C31 C36B -163.8(12) .
Pt1 P1 C31 C36B 69.2(12) .
C41 P1 C31 C36A -93.7(15) .
C21 P1 C31 C36A 154.8(15) .
Pt1 P1 C31 C36A 27.8(15) .
C36B C31 C32 C33 -22(2) .
C36A C31 C32 C33 19(2) .
P1 C31 C32 C33 -178.0(10) .
C31 C32 C33 C34 0(2) .
C32 C33 C34 C35A -25(2) .
C32 C33 C34 C35B 18.3(19) .
C32 C33 C34 C37 -179.6(12) .
C33 C34 C35B C35A -106(2) .
C37 C34 C35B C35A 92(2) .
C33 C34 C35B C36B -17(2) .
C35A C34 C35B C36B 88(3) .
C37 C34 C35B C36B -180.0(17) .
C33 C34 C35B C36A -52(2) .
C35A C34 C35B C36A 54(2) .
C37 C34 C35B C36A 145.8(16) .
C36B C35B C35A C34 -120.3(17) .
C36A C35B C35A C34 -122.5(17) .
C36B C35B C35A C36A 2(2) .
C34 C35B C35A C36A 122.5(17) .
C34 C35B C35A C36B 120.3(17) .
C36A C35B C35A C36B -2(2) .
C33 C34 C35A C35B 93(2) .
C37 C34 C35A C35B -110.9(19) .
C33 C34 C35A C36A 28(3) .
C35B C34 C35A C36A -64(2) .
C37 C34 C35A C36A -175.0(18) .
C33 C34 C35A C36B 53.3(19) .
C35B C34 C35A C36B -39.3(16) .
C37 C34 C35A C36B -150.2(12) .
C35A C35B C36B C36A -3(3) .
C34 C35B C36B C36A -71(3) .
C35A C35B C36B C31 65(3) .
C34 C35B C36B C31 -3(3) .
C36A C35B C36B C31 69(3) .
C34 C35B C36B C35A -68(2) .
C36A C35B C36B C35A 3(3) .
C32 C31 C36B C36A 96(2) .
P1 C31 C36B C36A -106(2) .
C32 C31 C36B C35B 22(3) .
C36A C31 C36B C35B -74(3) .
P1 C31 C36B C35B -179.8(16) .
C32 C31 C36B C35A 52.0(17) .
C36A C31 C36B C35A -44(2) .
P1 C31 C36B C35A -150.1(10) .
C35B C35A C36B C36A 176(4) .
C34 C35A C36B C36A -127(3) .
C34 C35A C36B C35B 58(2) .
C36A C35A C36B C35B -176(4) .
C35B C35A C36B C31 -126(3) .
C34 C35A C36B C31 -68.1(18) .
C36A C35A C36B C31 59(3) .
C35B C36B C36A C31 122.8(14) .
C35A C36B C36A C31 120.5(19) .
C35B C36B C36A C35A 2(2) .
C31 C36B C36A C35A -120.5(19) .
C31 C36B C36A C35B -122.8(14) .
C35A C36B C36A C35B -2(2) .
C32 C31 C36A C36B -102(2) .
P1 C31 C36A C36B 94(2) .
C32 C31 C36A C35A -14(3) .
C36B C31 C36A C35A 88(3) .
P1 C31 C36A C35A -177.5(19) .
C32 C31 C36A C35B -52(2) .
C36B C31 C36A C35B 50(2) .
P1 C31 C36A C35B 143.9(13) .
C35B C35A C36A C36B -3(3) .
C34 C35A C36A C36B 61(3) .
C35B C35A C36A C31 -74(3) .
C34 C35A C36A C31 -10(4) .
C36B C35A C36A C31 -71(3) .
C34 C35A C36A C35B 64(2) .
C36B C35A C36A C35B 3(3) .
C35A C35B C36A C36B 176(3) .
C34 C35B C36A C36B 123(3) .
C35A C35B C36A C31 122(3) .
C36B C35B C36A C31 -54(2) .
C34 C35B C36A C31 69(2) .
C36B C35B C36A C35A -176(3) .
C34 C35B C36A C35A -53(2) .
C21 P1 C41 C46 -114.0(8) .
C31 P1 C41 C46 135.0(8) .
Pt1 P1 C41 C46 8.7(9) .
C21 P1 C41 C42 68.2(8) .
C31 P1 C41 C42 -42.8(8) .
Pt1 P1 C41 C42 -169.1(7) .
C46 C41 C42 C43 1.0(14) .
P1 C41 C42 C43 178.9(8) .
C41 C42 C43 C44 -2.1(16) .
C42 C43 C44 C45 1.7(18) .
C42 C43 C44 C47 -178.0(13) .
C43 C44 C45 C46 -0.1(18) .
C47 C44 C45 C46 179.5(13) .
C42 C41 C46 C45 0.5(15) .
P1 C41 C46 C45 -177.4(8) .
C44 C45 C46 C41 -0.9(17) .
C71 P2 C51 C52 92.5(10) .
C61 P2 C51 C52 -16.3(10) .
Pt1 P2 C51 C52 -142.9(9) .
C71 P2 C51 C56 -83.6(10) .
C61 P2 C51 C56 167.5(10) .
Pt1 P2 C51 C56 41.0(10) .
C56 C51 C52 C53 -2.6(18) .
P2 C51 C52 C53 -178.8(10) .
C51 C52 C53 C54 2(2) .
C52 C53 C54 C55 -3(3) .
C52 C53 C54 C57 179.0(19) .
C53 C54 C55 C56 6(3) .
C57 C54 C55 C56 -177(2) .
C54 C55 C56 C51 -6(3) .
C52 C51 C56 C55 5(2) .
P2 C51 C56 C55 -178.8(14) .
C71 P2 C61 C62 144.0(7) .
C51 P2 C61 C62 -105.5(8) .
Pt1 P2 C61 C62 18.0(8) .
C71 P2 C61 C66 -37.1(8) .
C51 P2 C61 C66 73.4(8) .
Pt1 P2 C61 C66 -163.1(7) .
C66 C61 C62 C63 -3.4(13) .
P2 C61 C62 C63 175.5(7) .
C61 C62 C63 C64 0.4(14) .
C62 C63 C64 C65 3.4(14) .
C62 C63 C64 C64A -176.0(9) .
C63 C64 C65 C66 -4.1(14) .
C64A C64 C65 C66 175.3(9) .
C62 C61 C66 C65 2.7(14) .
P2 C61 C66 C65 -176.2(8) .
C64 C65 C66 C61 1.1(15) .
C51 P2 C71 C76 16.7(9) .
C61 P2 C71 C76 128.6(8) .
Pt1 P2 C71 C76 -105.0(7) .
C51 P2 C71 C72 -169.5(7) .
C61 P2 C71 C72 -57.6(8) .
Pt1 P2 C71 C72 68.8(8) .
C76 C71 C72 C73 2.2(14) .
P2 C71 C72 C73 -172.0(8) .
C71 C72 C73 C74 -1.0(16) .
C72 C73 C74 C75 -1.7(16) .
C72 C73 C74 C77 -179.2(12) .
C73 C74 C75 C76 3.2(16) .
C77 C74 C75 C76 -179.1(11) .
C74 C75 C76 C71 -2.0(15) .
C72 C71 C76 C75 -0.7(14) .
P2 C71 C76 C75 173.1(8) .
C8 Pt2 C111 C116 -58(11) .
P4 Pt2 C111 C116 103.5(8) .
P3 Pt2 C111 C116 -78.1(8) .
C8 Pt2 C111 C112 118(10) .
P4 Pt2 C111 C112 -80.9(8) .
P3 Pt2 C111 C112 97.5(8) .
C116 C111 C112 F112 178.5(9) .
Pt2 C111 C112 F112 2.6(13) .
C116 C111 C112 C113 -1.1(14) .
Pt2 C111 C112 C113 -177.0(8) .
F112 C112 C113 C114 -178.4(11) .
C111 C112 C113 C114 1.2(18) .
F112 C112 C113 F113 1.1(16) .
C111 C112 C113 F113 -179.3(10) .
F113 C113 C114 C115 -179.0(12) .
C112 C113 C114 C115 0(2) .
F113 C113 C114 F114 -3(2) .
C112 C113 C114 F114 176.7(11) .
C113 C114 C115 F115 179.0(13) .
F114 C114 C115 F115 3(2) .
C113 C114 C115 C116 -2(2) .
F114 C114 C115 C116 -178.4(11) .
C112 C111 C116 F116 -179.0(9) .
Pt2 C111 C116 F116 -3.0(13) .
C112 C111 C116 C115 -0.6(14) .
Pt2 C111 C116 C115 175.4(8) .
F115 C115 C116 F116 -0.5(16) .
C114 C115 C116 F116 -179.4(11) .
F115 C115 C116 C111 -178.9(10) .
C114 C115 C116 C111 2.2(18) .
C141 P3 C121 C126 -134.7(8) .
C131 P3 C121 C126 -20.9(9) .
Pt2 P3 C121 C126 104.5(8) .
C141 P3 C121 C122 50.4(8) .
C131 P3 C121 C122 164.1(7) .
Pt2 P3 C121 C122 -70.4(7) .
C126 C121 C122 C123 -1.3(13) .
P3 C121 C122 C123 173.8(7) .
C121 C122 C123 C124 1.1(14) .
C122 C123 C124 C125 0.0(15) .
C122 C123 C124 C127 178.8(10) .
C123 C124 C125 C126 -0.9(17) .
C127 C124 C125 C126 -179.7(11) .
C122 C121 C126 C125 0.3(14) .
P3 C121 C126 C125 -174.5(8) .
C124 C125 C126 C121 0.8(16) .
C141 P3 C131 C136 10.5(10) .
C121 P3 C131 C136 -98.0(9) .
Pt2 P3 C131 C136 135.3(8) .
C141 P3 C131 C132 -170.4(7) .
C121 P3 C131 C132 81.1(8) .
Pt2 P3 C131 C132 -45.6(8) .
C136 C131 C132 C133 2.2(15) .
P3 C131 C132 C133 -176.9(8) .
C131 C132 C133 C134 -0.9(15) .
C132 C133 C134 C135 -0.3(16) .
C132 C133 C134 C137 178.7(10) .
C133 C134 C135 C136 0.2(18) .
C137 C134 C135 C136 -178.8(12) .
C132 C131 C136 C135 -2.3(16) .
P3 C131 C136 C135 176.8(9) .
C134 C135 C136 C131 1(2) .
C131 P3 C141 C142 -71.0(9) .
C121 P3 C141 C142 39.2(9) .
Pt2 P3 C141 C142 162.9(7) .
C131 P3 C141 C146 112.4(8) .
C121 P3 C141 C146 -137.4(7) .
Pt2 P3 C141 C146 -13.7(8) .
C146 C141 C142 C143 1.0(14) .
P3 C141 C142 C143 -175.6(8) .
C141 C142 C143 C144 1.2(16) .
C142 C143 C144 C145 -2.9(15) .
C142 C143 C144 C147 178.0(10) .
C143 C144 C145 C146 2.4(15) .
C147 C144 C145 C146 -178.5(10) .
C144 C145 C146 C141 -0.2(15) .
C142 C141 C146 C145 -1.5(14) .
P3 C141 C146 C145 175.3(7) .
C161 P4 C151 C152 39.3(13) .
C217 P4 C151 C152 -69.9(13) .
Pt2 P4 C151 C152 166.5(11) .
C161 P4 C151 C156 -145.3(10) .
C217 P4 C151 C156 105.5(11) .
Pt2 P4 C151 C156 -18.1(12) .
C156 C151 C152 C153 2(3) .
P4 C151 C152 C153 177.5(15) .
C151 C152 C153 C154 0(3) .
C152 C153 C154 C155 -1(3) .
C152 C153 C154 C157 177.0(19) .
C153 C154 C155 C156 -1(2) .
C157 C154 C155 C156 -179.3(14) .
C154 C155 C156 C151 3.8(19) .
C152 C151 C156 C155 -4(2) .
P4 C151 C156 C155 -179.7(10) .
C151 P4 C161 C162 -133.0(10) .
C217 P4 C161 C162 -20.3(10) .
Pt2 P4 C161 C162 101.4(9) .
C151 P4 C161 C166 53.5(10) .
C217 P4 C161 C166 166.2(9) .
Pt2 P4 C161 C166 -72.1(9) .
C166 C161 C162 C163 1.7(17) .
P4 C161 C162 C163 -171.9(9) .
C161 C162 C163 C164 -1.2(19) .
C162 C163 C164 C165 -0.5(18) .
C162 C163 C164 C167 179.6(12) .
C163 C164 C165 C166 1.7(16) .
C167 C164 C165 C166 -178.4(11) .
C164 C165 C166 C161 -1.2(17) .
C162 C161 C166 C165 -0.5(16) .
P4 C161 C166 C165 173.1(8) .
C217 C172 C173 C174 -11(3) .
C172 C173 C174 C175 10(3) .
C172 C173 C174 C177 -173.2(18) .
C173 C174 C175 C176 -6(4) .
C177 C174 C175 C176 177(2) .
C174 C175 C176 C217 4(4) .
C221 P5 C200 P6 -169.0(5) .
C211 P5 C200 P6 85.1(5) .
Co1 P5 C200 P6 -46.6(5) .
C231 P6 C200 P5 168.2(4) .
C241 P6 C200 P5 -84.8(5) .
Co2 P6 C200 P5 46.0(5) .
C221 P5 C211 C216 -67.2(10) .
C200 P5 C211 C216 38.8(10) .
Co1 P5 C211 C216 161.9(8) .
C221 P5 C211 C212 114.2(14) .
C200 P5 C211 C212 -139.9(14) .
Co1 P5 C211 C212 -16.8(15) .
C216 C211 C212 C213 4(3) .
P5 C211 C212 C213 -177(2) .
C211 C212 C213 C214 -8(4) .
C212 C213 C214 C215 8(3) .
C213 C214 C215 C216 -5(2) .
C212 C211 C216 C215 -1.5(19) .
P5 C211 C216 C215 179.8(9) .
C214 C215 C216 C211 2.1(19) .
C173 C172 C217 C176 9(3) .
C173 C172 C217 P4 175.7(12) .
C175 C176 C217 C172 -5(3) .
C175 C176 C217 P4 -172.8(18) .
C151 P4 C217 C172 26.6(14) .
C161 P4 C217 C172 -83.8(14) .
Pt2 P4 C217 C172 151.3(12) .
C151 P4 C217 C176 -165.4(13) .
C161 P4 C217 C176 84.2(13) .
Pt2 P4 C217 C176 -40.7(14) .
C211 P5 C221 C222 171.2(9) .
C200 P5 C221 C222 64.3(10) .
Co1 P5 C221 C222 -53.6(10) .
C211 P5 C221 C226 -14.4(11) .
C200 P5 C221 C226 -121.4(10) .
Co1 P5 C221 C226 120.8(9) .
C226 C221 C222 C223 -0.5(19) .
P5 C221 C222 C223 174.1(11) .
C221 C222 C223 C224 2(2) .
C222 C223 C224 C225 0(3) .
C223 C224 C225 C226 -2(3) .
C224 C225 C226 C221 3(3) .
C222 C221 C226 C225 -2(2) .
P5 C221 C226 C225 -176.4(13) .
C241 P6 C231 C236 40.2(9) .
C200 P6 C231 C236 146.6(8) .
Co2 P6 C231 C236 -94.6(8) .
C241 P6 C231 C232 -149.8(9) .
C200 P6 C231 C232 -43.3(10) .
Co2 P6 C231 C232 75.5(9) .
C236 C231 C232 C233 -1.6(18) .
P6 C231 C232 C233 -171.9(11) .
C231 C232 C233 C234 -1(2) .
C232 C233 C234 C235 3(2) .
C233 C234 C235 C236 -3(2) .
C234 C235 C236 C231 1(2) .
C232 C231 C236 C235 1.6(17) .
P6 C231 C236 C235 172.0(10) .
C231 P6 C241 C246 -147.1(10) .
C200 P6 C241 C246 105.4(10) .
Co2 P6 C241 C246 -17.0(11) .
C231 P6 C241 C242 43.5(9) .
C200 P6 C241 C242 -64.0(9) .
Co2 P6 C241 C242 173.6(7) .
C246 C241 C242 C243 7.3(16) .
P6 C241 C242 C243 177.0(8) .
C241 C242 C243 C244 -4.3(19) .
C242 C243 C244 C245 6(2) .
C243 C244 C245 C246 -11(3) .
C242 C241 C246 C245 -11.1(19) .
P6 C241 C246 C245 178.8(11) .
C244 C245 C246 C241 14(3) .
Cl32 Cl32 C300 Cl31 140(6) 2_676
C405 C403 C404 O401 17(8) .
C402 O401 C404 C403 10(5) .
C404 C403 C405 C402 -32(8) .
C404 O401 C402 C405 -35(6) .
C403 C405 C402 O401 41(7) .
